data_4080526
loop_
_publ_author_name
'Roy, Dipak Kumar'
'Anju, R. S.'
'Varghese, Babu'
'Ghosh, Sundargopal'

_publ_section_title
;
 Reactivity of Dirhodium Analogues of Octaborane-12 and Decaborane-14
 towards Transition-Metal Moieties
;
_journal_issue 6
_journal_name_full Organometallics
_journal_page_first 1964
_journal_paper_doi 10.1021/om400055s
_journal_volume 32
_journal_year 2013
_chemical_formula_moiety 'C26 H30 B3 Fe2 O6 Rh2'
_chemical_formula_sum 'C26 H30 B3 Fe2 O6 Rh2'
_chemical_formula_weight 788.45
_chemical_name_systematic
;
 ?
;
_space_group_IT_number 14
_symmetry_cell_setting monoclinic
_symmetry_space_group_name_Hall '-P 2ybc'
_symmetry_space_group_name_H-M 'P 1 21/c 1'
_atom_sites_solution_hydrogens geom
_atom_sites_solution_primary direct
_atom_sites_solution_secondary difmap
_audit_creation_method SHELXL-97
_cell_angle_alpha 90.000(5)
_cell_angle_beta 96.861(5)
_cell_angle_gamma 90.000(5)
_cell_formula_units_Z 4
_cell_length_a 18.612(5)
_cell_length_b 8.905(5)
_cell_length_c 18.083(5)
_cell_measurement_temperature 150(2)
_cell_volume 2976(2)
_computing_cell_refinement 'CrysAlis RED, Oxford Diffraction Ltd.,'
_computing_data_collection 'CrysAlis CCD, Oxford Diffraction Ltd.,'
_computing_data_reduction 'CrysAlis RED, Oxford Diffraction Ltd.,'
_computing_molecular_graphics Ortep3
_computing_publication_material Shelx97
_computing_structure_refinement 'SHELXL-97 (Sheldrick, 1997)'
_computing_structure_solution 'SHELXS-97 (Sheldrick, 1997)'
_diffrn_ambient_temperature 150(2)
_diffrn_detector_area_resol_mean 15.9948
_diffrn_measured_fraction_theta_full 0.999
_diffrn_measured_fraction_theta_max 0.999
_diffrn_measurement_device_type 'OXFORD DIFFRACTION SUPER NOVA'
_diffrn_measurement_method \w/q-scan
_diffrn_radiation_monochromator graphite
_diffrn_radiation_source 'fine-focus sealed tube'
_diffrn_radiation_type MoK\a
_diffrn_radiation_wavelength 0.71073
_diffrn_reflns_av_R_equivalents 0.0740
_diffrn_reflns_av_sigmaI/netI 0.0543
_diffrn_reflns_limit_h_max 22
_diffrn_reflns_limit_h_min -15
_diffrn_reflns_limit_k_max 10
_diffrn_reflns_limit_k_min -10
_diffrn_reflns_limit_l_max 21
_diffrn_reflns_limit_l_min -21
_diffrn_reflns_number 17008
_diffrn_reflns_theta_full 25.00
_diffrn_reflns_theta_max 25.00
_diffrn_reflns_theta_min 2.20
_exptl_absorpt_coefficient_mu 2.083
_exptl_absorpt_correction_T_max 0.7735
_exptl_absorpt_correction_T_min 0.6459
_exptl_absorpt_correction_type multi-scan
_exptl_absorpt_process_details
;
CrysAlis RED, Oxford Diffraction Ltd.,
Version 1.171.31.7 (release 18-10-2006 CrysAlis171 .NET)
(compiled Oct 18 2006,16:28:17)
Empirical absorption correction using spherical harmonics,
 implemented in SCALE3 ABSPACK scaling algorithm.
;
_exptl_crystal_colour Brown
_exptl_crystal_density_diffrn 1.760
_exptl_crystal_density_method 'not measured'
_exptl_crystal_description Block
_exptl_crystal_F_000 1564
_exptl_crystal_size_max 0.23
_exptl_crystal_size_mid 0.16
_exptl_crystal_size_min 0.13
_refine_diff_density_max 1.792
_refine_diff_density_min -0.896
_refine_diff_density_rms 0.183
_refine_ls_extinction_method none
_refine_ls_goodness_of_fit_ref 1.089
_refine_ls_hydrogen_treatment constr
_refine_ls_matrix_type full
_refine_ls_number_parameters 441
_refine_ls_number_reflns 5241
_refine_ls_number_restraints 55
_refine_ls_restrained_S_all 1.084
_refine_ls_R_factor_all 0.0961
_refine_ls_R_factor_gt 0.0716
_refine_ls_shift/su_max 0.006
_refine_ls_shift/su_mean 0.000
_refine_ls_structure_factor_coef Fsqd
_refine_ls_weighting_details 'calc w=1/[\s^2^(Fo^2^)+(0.0789P)^2^+37.2750P] where P=(Fo^2^+2Fc^2^)/3'
_refine_ls_weighting_scheme calc
_refine_ls_wR_factor_gt 0.1747
_refine_ls_wR_factor_ref 0.1887
_reflns_number_gt 4090
_reflns_number_total 5241
_reflns_threshold_expression >2sigma(I)
_cod_data_source_file om400055s_si_004.cif
_cod_data_source_block iitiatsf03
_cod_depositor_comments
;
The following automatic conversions were performed:

'_symmetry_cell_setting' value 'Monoclinic' changed to 'monoclinic'
according to /home/saulius/struct/CIF-dictionaries/cif_core.dic
dictionary named 'cif_core.dic' version 2.4.2 from
2011-04-26.

'_exptl_absorpt_correction_type' value 'Multi-scan'
changed to 'multi-scan' according to
/home/saulius/struct/CIF-dictionaries/cif_core.dic dictionary named
'cif_core.dic' version 2.4.2 from 2011-04-26.

Automatic conversion script
Id: cif_fix_values 1891 2012-01-12 08:04:46Z andrius 
;
_cod_original_sg_symbol_H-M 'P 21/c'
_cod_database_code 4080526

loop_
_symmetry_equiv_pos_as_xyz
'x, y, z'
'-x, y+1/2, -z+1/2'
'-x, -y, -z'
'x, -y-1/2, z-1/2'

loop_
_atom_site_label
_atom_site_type_symbol
_atom_site_fract_x
_atom_site_fract_y
_atom_site_fract_z
_atom_site_U_iso_or_equiv
_atom_site_adp_type
_atom_site_occupancy
_atom_site_symmetry_multiplicity
_atom_site_calc_flag
_atom_site_refinement_flags
_atom_site_disorder_assembly
_atom_site_disorder_group
B1 B 0.7226(7) -0.0490(13) 0.8155(7) 0.040(3) Uani 1 1 d . A .
B2 B 0.7722(7) -0.0492(13) 0.9078(7) 0.038(3) Uani 1 1 d . A .
B3 B 0.6907(7) 0.2676(14) 0.8847(7) 0.040(3) Uani 1 1 d . A .
O1 O 0.9375(5) 0.2892(12) 0.8973(7) 0.090(4) Uani 1 1 d . . .
O2 O 0.7774(7) 0.4713(11) 0.9968(6) 0.087(3) Uani 1 1 d . . .
O3 O 0.8343(7) 0.0491(14) 1.0693(6) 0.099(4) Uani 1 1 d . . .
O4 O 0.8518(5) 0.2962(10) 0.7290(6) 0.079(3) Uani 1 1 d . . .
O5 O 0.6321(7) 0.0493(14) 0.6649(6) 0.101(4) Uani 1 1 d . . .
O6 O 0.6675(6) 0.4801(10) 0.7524(6) 0.077(3) Uani 1 1 d . . .
C1 C 0.8820(8) 0.2345(16) 0.9020(8) 0.069(4) Uani 1 1 d . A .
C2 C 0.7803(7) 0.3614(14) 0.9647(7) 0.056(3) Uani 1 1 d . A .
C3 C 0.8193(7) 0.0992(14) 1.0112(7) 0.054(3) Uani 1 1 d . A .
C4 C 0.8080(7) 0.2238(14) 0.7566(8) 0.059(3) Uani 1 1 d . . .
C5 C 0.6690(8) 0.1018(16) 0.7139(8) 0.062(3) Uani 1 1 d . . .
C6 C 0.6902(7) 0.3616(15) 0.7709(7) 0.056(3) Uani 1 1 d . . .
C7 C 0.8610(6) -0.1658(14) 0.7371(6) 0.048(3) Uani 1 1 d . . .
C8 C 0.8741(6) -0.2311(12) 0.8096(7) 0.045(3) Uani 1 1 d . . .
C9 C 0.9304(6) -0.1432(13) 0.8503(6) 0.046(3) Uani 1 1 d . . .
C10 C 0.9546(7) -0.0375(13) 0.8014(7) 0.051(3) Uani 1 1 d . . .
C11 C 0.9139(6) -0.0498(12) 0.7335(7) 0.046(3) Uani 1 1 d . . .
C12 C 0.8090(7) -0.2241(19) 0.6747(8) 0.078(5) Uani 1 1 d . . .
H12A H 0.8336 -0.2964 0.6455 0.117 Uiso 1 1 calc R . .
H12B H 0.7905 -0.1405 0.6426 0.117 Uiso 1 1 calc R . .
H12C H 0.7686 -0.2738 0.6949 0.117 Uiso 1 1 calc R . .
C13 C 0.8400(7) -0.3674(14) 0.8365(9) 0.072(4) Uani 1 1 d . . .
H13A H 0.7907 -0.3771 0.8111 0.107 Uiso 1 1 calc R . .
H13B H 0.8383 -0.3594 0.8903 0.107 Uiso 1 1 calc R . .
H13C H 0.8683 -0.4559 0.8260 0.107 Uiso 1 1 calc R . .
C14 C 0.9626(8) -0.1723(18) 0.9294(7) 0.075(4) Uani 1 1 d . . .
H14A H 0.9982 -0.2537 0.9303 0.113 Uiso 1 1 calc R . .
H14B H 0.9242 -0.2011 0.9592 0.113 Uiso 1 1 calc R . .
H14C H 0.9865 -0.0810 0.9502 0.113 Uiso 1 1 calc R . .
C15 C 1.0189(7) 0.0657(17) 0.8173(10) 0.079(5) Uani 1 1 d . . .
H15A H 1.0608 0.0215 0.7974 0.119 Uiso 1 1 calc R . .
H15B H 1.0300 0.0792 0.8713 0.119 Uiso 1 1 calc R . .
H15C H 1.0076 0.1633 0.7937 0.119 Uiso 1 1 calc R . .
C16 C 0.9238(10) 0.0353(18) 0.6623(9) 0.089(6) Uani 1 1 d . . .
H16A H 0.9378 0.1392 0.6746 0.134 Uiso 1 1 calc R . .
H16B H 0.8782 0.0346 0.6290 0.134 Uiso 1 1 calc R . .
H16C H 0.9617 -0.0133 0.6376 0.134 Uiso 1 1 calc R . .
C17 C 0.5994(12) -0.1473(14) 0.9206(19) 0.051(6) Uani 0.637(17) 1 d PGU A 1
C18 C 0.6213(8) -0.075(3) 0.9895(12) 0.047(6) Uani 0.637(17) 1 d PG A 1
C19 C 0.5918(11) 0.073(3) 0.9857(11) 0.034(5) Uani 0.637(17) 1 d PGU A 1
C20 C 0.5518(9) 0.091(2) 0.9144(15) 0.048(6) Uani 0.637(17) 1 d PGU A 1
C21 C 0.5564(9) -0.045(4) 0.8741(7) 0.046(5) Uani 0.637(17) 1 d PGU A 1
C23 C 0.6650(13) -0.161(4) 1.0493(16) 0.102(13) Uani 0.637(17) 1 d P A 1
H23A H 0.6330 -0.2240 1.0752 0.153 Uiso 0.637(17) 1 calc PR A 1
H23B H 0.6910 -0.0905 1.0848 0.153 Uiso 0.637(17) 1 calc PR A 1
H23C H 0.7000 -0.2238 1.0272 0.153 Uiso 0.637(17) 1 calc PR A 1
C24 C 0.6069(16) 0.179(3) 1.0507(15) 0.096(12) Uani 0.637(17) 1 d P A 1
H24A H 0.6514 0.1485 1.0815 0.144 Uiso 0.637(17) 1 calc PR A 1
H24B H 0.5664 0.1769 1.0806 0.144 Uiso 0.637(17) 1 calc PR A 1
H24C H 0.6128 0.2813 1.0321 0.144 Uiso 0.637(17) 1 calc PR A 1
C22 C 0.6051(14) -0.306(3) 0.893(2) 0.094(12) Uani 0.637(17) 1 d P A 1
H22A H 0.6562 -0.3330 0.8935 0.141 Uiso 0.637(17) 1 calc PR A 1
H22B H 0.5809 -0.3129 0.8416 0.141 Uiso 0.637(17) 1 calc PR A 1
H22C H 0.5818 -0.3746 0.9248 0.141 Uiso 0.637(17) 1 calc PR A 1
C26 C 0.5145(13) -0.060(5) 0.7966(14) 0.118(16) Uani 0.637(17) 1 d P A 1
H26A H 0.5143 0.0366 0.7707 0.177 Uiso 0.637(17) 1 calc PR A 1
H26B H 0.4646 -0.0905 0.8011 0.177 Uiso 0.637(17) 1 calc PR A 1
H26C H 0.5376 -0.1362 0.7682 0.177 Uiso 0.637(17) 1 calc PR A 1
C25 C 0.5130(14) 0.242(3) 0.901(2) 0.106(13) Uani 0.637(17) 1 d P A 1
H25A H 0.5204 0.2796 0.8512 0.159 Uiso 0.637(17) 1 calc PR A 1
H25B H 0.5328 0.3143 0.9386 0.159 Uiso 0.637(17) 1 calc PR A 1
H25C H 0.4611 0.2287 0.9034 0.159 Uiso 0.637(17) 1 calc PR A 1
C21A C 0.6204(16) 0.009(5) 1.0016(10) 0.047(11) Uani 0.363(17) 1 d PGU A 2
C20A C 0.6207(15) -0.130(3) 0.963(2) 0.033(9) Uani 0.363(17) 1 d PGU A 2
C19A C 0.5769(19) -0.114(4) 0.8937(15) 0.026(8) Uani 0.363(17) 1 d PGU A 2
C18A C 0.5495(13) 0.035(5) 0.8892(18) 0.029(8) Uani 0.363(17) 1 d PGU A 2
C17A C 0.5763(19) 0.1109(19) 0.956(3) 0.030(9) Uani 0.363(17) 1 d PGU A 2
C22A C 0.5601(19) 0.260(3) 0.994(2) 0.057(11) Uani 0.363(17) 1 d P A 2
H22D H 0.5471 0.3375 0.9564 0.086 Uiso 0.363(17) 1 calc PR A 2
H22E H 0.6031 0.2926 1.0271 0.086 Uiso 0.363(17) 1 calc PR A 2
H22F H 0.5198 0.2457 1.0239 0.086 Uiso 0.363(17) 1 calc PR A 2
C23A C 0.4977(18) 0.121(7) 0.834(3) 0.087(19) Uani 0.363(17) 1 d P A 2
H23D H 0.5002 0.0811 0.7835 0.130 Uiso 0.363(17) 1 calc PR A 2
H23E H 0.5112 0.2275 0.8349 0.130 Uiso 0.363(17) 1 calc PR A 2
H23F H 0.4483 0.1104 0.8465 0.130 Uiso 0.363(17) 1 calc PR A 2
C24A C 0.554(3) -0.217(6) 0.829(3) 0.088(17) Uani 0.363(17) 1 d P A 2
H24D H 0.5116 -0.2748 0.8395 0.132 Uiso 0.363(17) 1 calc PR A 2
H24E H 0.5937 -0.2851 0.8219 0.132 Uiso 0.363(17) 1 calc PR A 2
H24F H 0.5416 -0.1567 0.7840 0.132 Uiso 0.363(17) 1 calc PR A 2
C25A C 0.649(2) -0.287(4) 0.978(4) 0.09(2) Uani 0.363(17) 1 d P A 2
H25D H 0.6129 -0.3481 0.9987 0.139 Uiso 0.363(17) 1 calc PR A 2
H25E H 0.6936 -0.2837 1.0127 0.139 Uiso 0.363(17) 1 calc PR A 2
H25F H 0.6600 -0.3323 0.9306 0.139 Uiso 0.363(17) 1 calc PR A 2
C26A C 0.657(2) 0.016(6) 1.0826(17) 0.072(13) Uani 0.363(17) 1 d P A 2
H26D H 0.7094 0.0245 1.0829 0.108 Uiso 0.363(17) 1 calc PR A 2
H26E H 0.6454 -0.0747 1.1092 0.108 Uiso 0.363(17) 1 calc PR A 2
H26F H 0.6389 0.1045 1.1073 0.108 Uiso 0.363(17) 1 calc PR A 2
Rh1 Rh 0.83515(4) -0.00053(8) 0.81924(4) 0.0301(2) Uani 1 1 d . A .
Rh2 Rh 0.66957(4) 0.04440(8) 0.89860(4) 0.0292(2) Uani 1 1 d . A .
Fe1 Fe 0.79348(9) 0.18487(18) 0.92351(9) 0.0448(4) Uani 1 1 d . . .
Fe2 Fe 0.72450(9) 0.18091(18) 0.78996(9) 0.0451(4) Uani 1 1 d . A .

loop_
_atom_site_aniso_label
_atom_site_aniso_U_11
_atom_site_aniso_U_22
_atom_site_aniso_U_33
_atom_site_aniso_U_23
_atom_site_aniso_U_13
_atom_site_aniso_U_12
B1 0.039(7) 0.030(6) 0.051(7) 0.006(5) 0.003(6) -0.003(5)
B2 0.035(7) 0.031(6) 0.045(7) 0.001(5) 0.000(5) -0.009(5)
B3 0.045(8) 0.035(6) 0.043(7) 0.011(5) 0.011(6) -0.001(5)
O1 0.052(6) 0.081(7) 0.145(10) -0.023(7) 0.043(7) -0.022(5)
O2 0.119(9) 0.056(6) 0.086(7) -0.034(5) 0.011(7) 0.005(6)
O3 0.137(11) 0.103(9) 0.047(6) 0.024(6) -0.034(6) -0.009(7)
O4 0.080(7) 0.053(6) 0.117(8) 0.024(5) 0.058(6) 0.008(5)
O5 0.128(10) 0.105(9) 0.059(6) -0.007(6) -0.036(7) -0.010(8)
O6 0.088(8) 0.049(6) 0.094(8) 0.025(5) 0.006(6) 0.017(5)
C1 0.064(10) 0.060(9) 0.086(10) 0.003(7) 0.023(8) 0.014(7)
C2 0.072(9) 0.044(7) 0.053(7) -0.010(6) 0.008(6) 0.000(6)
C3 0.048(8) 0.049(7) 0.062(8) -0.005(6) 0.003(6) -0.002(6)
C4 0.058(8) 0.043(7) 0.084(9) 0.010(6) 0.042(7) 0.007(6)
C5 0.067(9) 0.059(8) 0.059(8) 0.009(7) 0.002(7) 0.007(7)
C6 0.061(8) 0.053(8) 0.054(7) 0.012(6) 0.004(6) -0.009(6)
C7 0.032(6) 0.058(7) 0.051(7) -0.017(6) 0.002(5) 0.006(5)
C8 0.033(6) 0.038(6) 0.069(8) -0.003(5) 0.029(6) 0.003(5)
C9 0.046(7) 0.048(7) 0.041(6) -0.010(5) -0.005(5) 0.017(5)
C10 0.054(8) 0.036(6) 0.062(8) -0.007(5) 0.010(6) 0.001(5)
C11 0.041(7) 0.040(6) 0.060(7) 0.002(5) 0.026(6) 0.013(5)
C12 0.045(8) 0.105(12) 0.083(10) -0.043(9) 0.001(7) 0.009(8)
C13 0.061(9) 0.040(7) 0.122(12) -0.003(7) 0.048(8) 0.000(6)
C14 0.075(10) 0.087(11) 0.064(9) -0.005(8) 0.002(7) 0.036(8)
C15 0.047(8) 0.069(10) 0.124(13) -0.023(9) 0.023(8) -0.001(7)
C16 0.119(14) 0.076(11) 0.084(11) 0.027(8) 0.061(10) 0.038(10)
C17 0.045(13) 0.041(10) 0.067(15) 0.002(11) 0.012(11) 0.003(9)
C18 0.034(11) 0.07(2) 0.044(13) 0.021(14) 0.019(9) -0.007(11)
C19 0.015(9) 0.045(11) 0.046(10) 0.003(9) 0.015(8) -0.002(8)
C20 0.038(11) 0.047(12) 0.060(13) 0.004(11) 0.004(10) -0.006(9)
C21 0.041(11) 0.054(12) 0.044(11) -0.013(11) 0.017(8) -0.003(10)
C23 0.056(16) 0.15(3) 0.11(2) 0.08(2) 0.029(14) 0.030(16)
C24 0.12(2) 0.10(2) 0.088(19) -0.038(17) 0.085(19) -0.031(18)
C22 0.066(18) 0.058(15) 0.17(3) -0.037(17) 0.08(2) -0.035(13)
C26 0.044(15) 0.24(5) 0.070(17) -0.05(2) 0.019(13) -0.05(2)
C25 0.069(18) 0.10(2) 0.16(3) 0.05(2) 0.07(2) 0.038(16)
C21A 0.048(18) 0.055(19) 0.043(16) 0.008(15) 0.016(13) 0.004(16)
C20A 0.042(16) 0.035(15) 0.027(16) -0.008(12) 0.020(13) 0.007(12)
C19A 0.017(14) 0.030(14) 0.030(14) -0.005(12) -0.002(11) -0.005(11)
C18A 0.028(13) 0.027(15) 0.031(14) 0.002(12) -0.005(11) -0.009(12)
C17A 0.021(15) 0.025(13) 0.046(17) 0.001(13) 0.009(13) 0.003(11)
C22A 0.05(2) 0.034(17) 0.10(3) 0.009(17) 0.06(2) 0.005(14)
C23A 0.021(19) 0.14(5) 0.09(3) 0.07(3) -0.008(19) 0.00(2)
C24A 0.09(4) 0.10(4) 0.07(3) -0.05(3) 0.01(3) -0.04(3)
C25A 0.07(3) 0.05(2) 0.18(6) 0.04(3) 0.09(4) 0.03(2)
C26A 0.07(3) 0.12(4) 0.027(17) 0.006(19) 0.005(17) -0.01(2)
Rh1 0.0309(5) 0.0255(4) 0.0350(4) -0.0016(3) 0.0085(3) -0.0004(3)
Rh2 0.0332(5) 0.0244(4) 0.0311(4) 0.0000(3) 0.0085(3) 0.0003(3)
Fe1 0.0515(11) 0.0367(9) 0.0469(9) -0.0033(7) 0.0089(8) -0.0025(7)
Fe2 0.0531(11) 0.0389(9) 0.0445(9) 0.0072(7) 0.0102(8) 0.0025(7)

loop_
_atom_type_symbol
_atom_type_description
_atom_type_scat_dispersion_real
_atom_type_scat_dispersion_imag
_atom_type_scat_source
C C 0.0033 0.0016 'International Tables Vol C Tables 4.2.6.8 and 6.1.1.4'
H H 0.0000 0.0000 'International Tables Vol C Tables 4.2.6.8 and 6.1.1.4'
O O 0.0106 0.0060 'International Tables Vol C Tables 4.2.6.8 and 6.1.1.4'
B B 0.0013 0.0007 'International Tables Vol C Tables 4.2.6.8 and 6.1.1.4'
Fe Fe 0.3463 0.8444 'International Tables Vol C Tables 4.2.6.8 and 6.1.1.4'
Rh Rh -1.1178 0.9187 'International Tables Vol C Tables 4.2.6.8 and 6.1.1.4'

loop_
_geom_angle_atom_site_label_1
_geom_angle_atom_site_label_2
_geom_angle_atom_site_label_3
_geom_angle
B2 B1 Rh2 64.2(6)
B2 B1 Fe2 100.6(7)
Rh2 B1 Fe2 77.8(4)
B2 B1 Rh1 65.1(6)
Rh2 B1 Rh1 116.6(6)
Fe2 B1 Rh1 76.5(4)
B1 B2 Rh2 64.0(6)
B1 B2 Fe1 100.8(7)
Rh2 B2 Fe1 76.9(4)
B1 B2 Rh1 64.7(6)
Rh2 B2 Rh1 116.1(6)
Fe1 B2 Rh1 78.0(4)
Fe2 B3 Rh2 79.6(5)
Fe2 B3 Fe1 77.8(4)
Rh2 B3 Fe1 78.4(4)
O1 C1 Fe1 166.8(13)
O2 C2 Fe1 173.0(13)
O3 C3 Fe1 176.9(13)
O4 C4 Fe2 158.0(11)
O4 C4 Rh1 123.3(10)
Fe2 C4 Rh1 78.3(4)
O5 C5 Fe2 179.1(14)
O6 C6 Fe2 174.8(12)
C8 C7 C11 106.9(10)
C8 C7 C12 125.3(12)
C11 C7 C12 127.2(12)
C8 C7 Rh1 71.2(6)
C11 C7 Rh1 75.7(6)
C12 C7 Rh1 125.0(8)
C7 C8 C9 106.4(10)
C7 C8 C13 127.1(12)
C9 C8 C13 126.4(12)
C7 C8 Rh1 70.7(6)
C9 C8 Rh1 71.1(6)
C13 C8 Rh1 125.7(7)
C10 C9 C8 108.2(10)
C10 C9 C14 126.4(12)
C8 C9 C14 125.2(12)
C10 C9 Rh1 76.2(7)
C8 C9 Rh1 70.6(6)
C14 C9 Rh1 124.0(8)
C11 C10 C9 109.1(11)
C11 C10 C15 124.2(12)
C9 C10 C15 126.6(12)
C11 C10 Rh1 72.4(7)
C9 C10 Rh1 67.7(7)
C15 C10 Rh1 129.9(8)
C10 C11 C7 109.1(10)
C10 C11 C16 127.5(13)
C7 C11 C16 123.3(13)
C10 C11 Rh1 73.1(7)
C7 C11 Rh1 67.1(6)
C16 C11 Rh1 128.8(8)
C7 C12 H12A 109.5
C7 C12 H12B 109.5
H12A C12 H12B 109.5
C7 C12 H12C 109.5
H12A C12 H12C 109.5
H12B C12 H12C 109.5
C8 C13 H13A 109.5
C8 C13 H13B 109.5
H13A C13 H13B 109.5
C8 C13 H13C 109.5
H13A C13 H13C 109.5
H13B C13 H13C 109.5
C9 C14 H14A 109.5
C9 C14 H14B 109.5
H14A C14 H14B 109.5
C9 C14 H14C 109.5
H14A C14 H14C 109.5
H14B C14 H14C 109.5
C10 C15 H15A 109.5
C10 C15 H15B 109.5
H15A C15 H15B 109.5
C10 C15 H15C 109.5
H15A C15 H15C 109.5
H15B C15 H15C 109.5
C11 C16 H16A 109.5
C11 C16 H16B 109.5
H16A C16 H16B 109.5
C11 C16 H16C 109.5
H16A C16 H16C 109.5
H16B C16 H16C 109.5
C18 C17 C21 108.0
C18 C17 C22 134(3)
C21 C17 C22 117(3)
C18 C17 Rh2 72.1(5)
C21 C17 Rh2 72.6(6)
C22 C17 Rh2 126.6(12)
C17 C18 C19 108.0
C17 C18 C23 119(3)
C19 C18 C23 133(3)
C17 C18 Rh2 70.6(6)
C19 C18 Rh2 73.3(6)
C23 C18 Rh2 123.1(13)
C20 C19 C18 108.0
C20 C19 C24 132(3)
C18 C19 C24 120(3)
C20 C19 Rh2 72.1(5)
C18 C19 Rh2 70.0(6)
C24 C19 Rh2 122.2(12)
C19 C20 C21 108.0
C19 C20 C25 116(3)
C21 C20 C25 136(3)
C19 C20 Rh2 71.6(5)
C21 C20 Rh2 70.3(6)
C25 C20 Rh2 125.4(14)
C20 C21 C17 108.0
C20 C21 C26 119(3)
C17 C21 C26 133(3)
C20 C21 Rh2 73.2(6)
C17 C21 Rh2 70.3(6)
C26 C21 Rh2 125.2(13)
C20A C21A C17A 108.0
C20A C21A C26A 118(4)
C17A C21A C26A 133(4)
C20A C21A Rh2 71.5(10)
C17A C21A Rh2 71.6(10)
C26A C21A Rh2 128(2)
C19A C20A C21A 108.0
C19A C20A C25A 114(5)
C21A C20A C25A 138(5)
C19A C20A Rh2 72.0(9)
C21A C20A Rh2 70.8(10)
C25A C20A Rh2 125.9(19)
C18A C19A C20A 108.0
C18A C19A C24A 117(5)
C20A C19A C24A 135(5)
C18A C19A Rh2 71.4(10)
C20A C19A Rh2 70.6(10)
C24A C19A Rh2 124(2)
C19A C18A C17A 108.0
C19A C18A C23A 135(5)
C17A C18A C23A 117(5)
C19A C18A Rh2 71.3(10)
C17A C18A Rh2 70.6(10)
C23A C18A Rh2 126(2)
C21A C17A C18A 108.0
C21A C17A C22A 115(4)
C18A C17A C22A 136(4)
C21A C17A Rh2 70.7(10)
C18A C17A Rh2 72.0(9)
C22A C17A Rh2 130.4(19)
C17A C22A H22D 109.5
C17A C22A H22E 109.5
H22D C22A H22E 109.5
C17A C22A H22F 109.5
H22D C22A H22F 109.5
H22E C22A H22F 109.5
C18A C23A H23D 109.5
C18A C23A H23E 109.5
H23D C23A H23E 109.5
C18A C23A H23F 109.5
H23D C23A H23F 109.5
H23E C23A H23F 109.5
C19A C24A H24D 109.5
C19A C24A H24E 109.5
H24D C24A H24E 109.5
C19A C24A H24F 109.5
H24D C24A H24F 109.5
H24E C24A H24F 109.5
C20A C25A H25D 109.5
C20A C25A H25E 109.5
H25D C25A H25E 109.5
C20A C25A H25F 109.5
H25D C25A H25F 109.5
H25E C25A H25F 109.5
C21A C26A H26D 109.5
C21A C26A H26E 109.5
H26D C26A H26E 109.5
C21A C26A H26F 109.5
H26D C26A H26F 109.5
H26E C26A H26F 109.5
B1 Rh1 B2 50.1(5)
B1 Rh1 C7 97.9(5)
B2 Rh1 C7 123.9(5)
B1 Rh1 C8 98.1(4)
B2 Rh1 C8 94.9(4)
C7 Rh1 C8 38.1(4)
B1 Rh1 C9 130.6(5)
B2 Rh1 C9 100.9(5)
C7 Rh1 C9 63.2(4)
C8 Rh1 C9 38.3(4)
B1 Rh1 C11 130.0(5)
B2 Rh1 C11 156.4(4)
C7 Rh1 C11 37.2(4)
C8 Rh1 C11 61.6(4)
C9 Rh1 C11 60.2(4)
B1 Rh1 C10 157.8(5)
B2 Rh1 C10 134.3(5)
C7 Rh1 C10 61.0(4)
C8 Rh1 C10 61.4(4)
C9 Rh1 C10 36.2(4)
C11 Rh1 C10 34.6(4)
B1 Rh1 C4 90.2(4)
B2 Rh1 C4 115.6(4)
C7 Rh1 C4 107.5(5)
C8 Rh1 C4 145.3(4)
C9 Rh1 C4 138.0(5)
C11 Rh1 C4 87.4(4)
C10 Rh1 C4 102.2(4)
B1 Rh1 Fe2 51.2(3)
B2 Rh1 Fe2 77.8(3)
C7 Rh1 Fe2 120.6(3)
C8 Rh1 Fe2 145.2(3)
C9 Rh1 Fe2 176.1(3)
C11 Rh1 Fe2 122.0(3)
C10 Rh1 Fe2 143.7(3)
C4 Rh1 Fe2 41.5(3)
B1 Rh1 Fe1 77.4(4)
B2 Rh1 Fe1 50.9(3)
C7 Rh1 Fe1 174.5(3)
C8 Rh1 Fe1 139.2(3)
C9 Rh1 Fe1 117.8(3)
C11 Rh1 Fe1 148.2(3)
C10 Rh1 Fe1 123.3(3)
C4 Rh1 Fe1 75.5(3)
Fe2 Rh1 Fe1 58.52(6)
B3 Rh2 B1 100.7(5)
B3 Rh2 B2 102.2(5)
B1 Rh2 B2 51.8(5)
B3 Rh2 C21A 110.5(11)
B1 Rh2 C21A 147.4(13)
B2 Rh2 C21A 110.4(11)
B3 Rh2 C20A 147.9(10)
B1 Rh2 C20A 111.3(9)
B2 Rh2 C20A 96.2(6)
C21A Rh2 C20A 37.7(4)
B3 Rh2 C17A 88.3(6)
B1 Rh2 C17A 156.9(12)
B2 Rh2 C17A 147.1(13)
C21A Rh2 C17A 37.7(4)
C20A Rh2 C17A 62.8(5)
B3 Rh2 C17 153.7(5)
B1 Rh2 C17 99.4(6)
B2 Rh2 C17 103.5(6)
C21A Rh2 C17 54.6(6)
C20A Rh2 C17 21.8(5)
C17A Rh2 C17 67.0(6)
B3 Rh2 C19A 140.4(12)
B1 Rh2 C19A 98.7(7)
B2 Rh2 C19A 116.9(11)
C21A Rh2 C19A 62.7(5)
C20A Rh2 C19A 37.4(4)
C17A Rh2 C19A 62.5(4)
C17 Rh2 C19A 17.4(6)
B3 Rh2 C18A 103.5(10)
B1 Rh2 C18A 119.5(12)
B2 Rh2 C18A 154.1(11)
C21A Rh2 C18A 62.7(5)
C20A Rh2 C18A 62.5(4)
C17A Rh2 C18A 37.4(4)
C17 Rh2 C18A 51.3(5)
C19A Rh2 C18A 37.3(4)
B3 Rh2 C18 130.7(9)
B1 Rh2 C18 127.8(9)
B2 Rh2 C18 101.4(5)
C21A Rh2 C18 20.2(6)
C20A Rh2 C18 17.8(5)
C17A Rh2 C18 51.2(5)
C17 Rh2 C18 37.2(2)
C19A Rh2 C18 49.4(5)
C18A Rh2 C18 63.2(6)
B3 Rh2 C21 120.6(10)
B1 Rh2 C21 103.4(6)
B2 Rh2 C21 135.0(9)
C21A Rh2 C21 68.9(6)
C20A Rh2 C21 54.4(6)
C17A Rh2 C21 54.2(6)
C17 Rh2 C21 37.1(2)
C19A Rh2 C21 20.2(6)
C18A Rh2 C21 20.1(6)
C18 Rh2 C21 61.7(3)
B3 Rh2 C19 97.2(7)
B1 Rh2 C19 160.9(5)
B2 Rh2 C19 130.1(8)
C21A Rh2 C19 20.7(6)
C20A Rh2 C19 51.3(5)
C17A Rh2 C19 17.2(6)
C17 Rh2 C19 61.5(3)
C19A Rh2 C19 62.8(6)
C18A Rh2 C19 48.7(6)
C18 Rh2 C19 36.70(19)
C21 Rh2 C19 61.1(2)
C2 Fe1 C3 92.4(6)
C2 Fe1 C1 92.9(6)
C3 Fe1 C1 98.2(6)
C2 Fe1 B3 70.2(6)
C3 Fe1 B3 126.2(5)
C1 Fe1 B3 131.9(6)
C2 Fe1 B2 153.0(6)
C3 Fe1 B2 74.0(5)
C1 Fe1 B2 111.9(6)
B3 Fe1 B2 98.7(5)
C2 Fe1 Fe2 109.0(4)
C3 Fe1 Fe2 151.3(4)
C1 Fe1 Fe2 99.6(5)
B3 Fe1 Fe2 50.3(3)
B2 Fe1 Fe2 78.5(3)
C2 Fe1 Rh2 109.5(5)
C3 Fe1 Rh2 95.0(4)
C1 Fe1 Rh2 153.5(5)
B3 Fe1 Rh2 50.1(3)
B2 Fe1 Rh2 50.5(3)
Fe2 Fe1 Rh2 60.35(6)
C2 Fe1 Rh1 155.1(4)
C3 Fe1 Rh1 107.0(4)
C1 Fe1 Rh1 69.5(5)
B3 Fe1 Rh1 108.0(4)
B2 Fe1 Rh1 51.1(3)
Fe2 Fe1 Rh1 59.43(5)
Rh2 Fe1 Rh1 84.71(6)
C6 Fe2 C5 92.7(6)
C6 Fe2 C4 92.8(6)
C5 Fe2 C4 106.0(7)
C6 Fe2 B3 71.1(5)
C5 Fe2 B3 126.4(6)
C4 Fe2 B3 124.9(6)
C6 Fe2 B1 157.6(6)
C5 Fe2 B1 76.0(6)
C4 Fe2 B1 108.8(5)
B3 Fe2 B1 99.7(5)
C6 Fe2 Fe1 107.4(4)
C5 Fe2 Fe1 155.3(4)
C4 Fe2 Fe1 87.5(5)
B3 Fe2 Fe1 51.9(4)
B1 Fe2 Fe1 80.1(4)
C6 Fe2 Rh2 114.1(4)
C5 Fe2 Rh2 98.9(5)
C4 Fe2 Rh2 142.3(5)
B3 Fe2 Rh2 50.2(3)
B1 Fe2 Rh2 50.6(4)
Fe1 Fe2 Rh2 60.18(6)
C6 Fe2 Rh1 150.0(4)
C5 Fe2 Rh1 106.5(4)
C4 Fe2 Rh1 60.2(4)
B3 Fe2 Rh1 112.1(4)
B1 Fe2 Rh1 52.3(4)
Fe1 Fe2 Rh1 62.04(6)
Rh2 Fe2 Rh1 85.99(6)

loop_
_geom_bond_atom_site_label_1
_geom_bond_atom_site_label_2
_geom_bond_distance
B1 B2 1.809(18)
B1 Rh2 2.069(13)
B1 Fe2 2.100(12)
B1 Rh1 2.132(13)
B2 Rh2 2.073(13)
B2 Fe1 2.134(12)
B2 Rh1 2.139(12)
B3 Fe2 2.045(13)
B3 Rh2 2.048(12)
B3 Fe1 2.091(13)
O1 C1 1.153(16)
O2 C2 1.143(14)
O3 C3 1.143(15)
O4 C4 1.194(14)
O5 C5 1.153(16)
O6 C6 1.170(15)
C1 Fe1 1.793(15)
C2 Fe1 1.769(12)
C3 Fe1 1.774(14)
C4 Fe2 1.774(12)
C4 Rh1 2.322(12)
C5 Fe2 1.765(15)
C6 Fe2 1.750(13)
C7 C8 1.429(16)
C7 C11 1.434(16)
C7 C12 1.489(16)
C7 Rh1 2.185(11)
C8 C9 1.439(16)
C8 C13 1.479(16)
C8 Rh1 2.192(11)
C9 C10 1.402(17)
C9 C14 1.506(17)
C9 Rh1 2.199(11)
C10 C11 1.368(17)
C10 C15 1.509(18)
C10 Rh1 2.308(12)
C11 C16 1.523(17)
C11 Rh1 2.299(10)
C12 H12A 0.9800
C12 H12B 0.9800
C12 H12C 0.9800
C13 H13A 0.9800
C13 H13B 0.9800
C13 H13C 0.9800
C14 H14A 0.9800
C14 H14B 0.9800
C14 H14C 0.9800
C15 H15A 0.9800
C15 H15B 0.9800
C15 H15C 0.9800
C16 H16A 0.9800
C16 H16B 0.9800
C16 H16C 0.9800
C17 C18 1.4200
C17 C21 1.4200
C17 C22 1.51(2)
C17 Rh2 2.214(16)
C18 C19 1.4200
C18 C23 1.48(2)
C18 Rh2 2.233(14)
C19 C20 1.4200
C19 C24 1.51(2)
C19 Rh2 2.276(13)
C20 C21 1.4200
C20 C25 1.53(3)
C20 Rh2 2.283(14)
C21 C26 1.53(3)
C21 Rh2 2.245(14)
C23 H23A 0.9800
C23 H23B 0.9800
C23 H23C 0.9800
C24 H24A 0.9800
C24 H24B 0.9800
C24 H24C 0.9800
C22 H22A 0.9800
C22 H22B 0.9800
C22 H22C 0.9800
C26 H26A 0.9800
C26 H26B 0.9800
C26 H26C 0.9800
C25 H25A 0.9800
C25 H25B 0.9800
C25 H25C 0.9800
C21A C20A 1.4200
C21A C17A 1.4200
C21A C26A 1.54(4)
C21A Rh2 2.19(2)
C20A C19A 1.4200
C20A C25A 1.51(4)
C20A Rh2 2.20(3)
C19A C18A 1.4200
C19A C24A 1.50(4)
C19A Rh2 2.22(2)
C18A C17A 1.4200
C18A C23A 1.52(4)
C18A Rh2 2.22(2)
C17A C22A 1.55(4)
C17A Rh2 2.21(3)
C22A H22D 0.9800
C22A H22E 0.9800
C22A H22F 0.9800
C23A H23D 0.9800
C23A H23E 0.9800
C23A H23F 0.9800
C24A H24D 0.9800
C24A H24E 0.9800
C24A H24F 0.9800
C25A H25D 0.9800
C25A H25E 0.9800
C25A H25F 0.9800
C26A H26D 0.9800
C26A H26E 0.9800
C26A H26F 0.9800
Rh1 Fe2 2.621(2)
Rh1 Fe1 2.6892(19)
Fe1 Fe2 2.596(2)

loop_
_geom_torsion_atom_site_label_1
_geom_torsion_atom_site_label_2
_geom_torsion_atom_site_label_3
_geom_torsion_atom_site_label_4
_geom_torsion
Fe2 B1 B2 Rh2 70.8(5)
Rh1 B1 B2 Rh2 140.5(5)
Rh2 B1 B2 Fe1 -69.5(5)
Fe2 B1 B2 Fe1 1.4(7)
Rh1 B1 B2 Fe1 71.1(5)
Rh2 B1 B2 Rh1 -140.5(5)
Fe2 B1 B2 Rh1 -69.7(5)
C11 C7 C8 C9 5.3(12)
C12 C7 C8 C9 177.3(10)
Rh1 C7 C8 C9 -62.6(7)
C11 C7 C8 C13 -171.4(10)
C12 C7 C8 C13 0.5(18)
Rh1 C7 C8 C13 120.7(11)
C11 C7 C8 Rh1 67.9(7)
C12 C7 C8 Rh1 -120.1(11)
C7 C8 C9 C10 -5.2(12)
C13 C8 C9 C10 171.6(11)
Rh1 C8 C9 C10 -67.5(8)
C7 C8 C9 C14 -179.1(10)
C13 C8 C9 C14 -2.4(18)
Rh1 C8 C9 C14 118.6(11)
C7 C8 C9 Rh1 62.3(7)
C13 C8 C9 Rh1 -120.9(11)
C8 C9 C10 C11 3.1(13)
C14 C9 C10 C11 176.9(11)
Rh1 C9 C10 C11 -60.7(8)
C8 C9 C10 C15 -172.1(11)
C14 C9 C10 C15 1.7(19)
Rh1 C9 C10 C15 124.0(12)
C8 C9 C10 Rh1 63.9(7)
C14 C9 C10 Rh1 -122.3(12)
C9 C10 C11 C7 0.3(13)
C15 C10 C11 C7 175.7(11)
Rh1 C10 C11 C7 -57.6(7)
C9 C10 C11 C16 -175.9(11)
C15 C10 C11 C16 -0.5(19)
Rh1 C10 C11 C16 126.3(12)
C9 C10 C11 Rh1 57.9(8)
C15 C10 C11 Rh1 -126.7(12)
C8 C7 C11 C10 -3.6(12)
C12 C7 C11 C10 -175.3(11)
Rh1 C7 C11 C10 61.3(8)
C8 C7 C11 C16 172.8(10)
C12 C7 C11 C16 1.0(18)
Rh1 C7 C11 C16 -122.4(10)
C8 C7 C11 Rh1 -64.8(7)
C12 C7 C11 Rh1 123.4(12)
C21 C17 C18 C19 0.0
C22 C17 C18 C19 -172(2)
Rh2 C17 C18 C19 64.2(6)
C21 C17 C18 C23 177.9(17)
C22 C17 C18 C23 6(2)
Rh2 C17 C18 C23 -117.9(15)
C21 C17 C18 Rh2 -64.2(6)
C22 C17 C18 Rh2 124.0(18)
C17 C18 C19 C20 0.0
C23 C18 C19 C20 -177(2)
Rh2 C18 C19 C20 62.5(5)
C17 C18 C19 C24 -178.9(16)
C23 C18 C19 C24 4(2)
Rh2 C18 C19 C24 -116.4(15)
C17 C18 C19 Rh2 -62.5(5)
C23 C18 C19 Rh2 120.0(19)
C18 C19 C20 C21 0.0
C24 C19 C20 C21 178.7(19)
Rh2 C19 C20 C21 61.2(6)
C18 C19 C20 C25 177.6(17)
C24 C19 C20 C25 -4(2)
Rh2 C19 C20 C25 -121.2(15)
C18 C19 C20 Rh2 -61.2(6)
C24 C19 C20 Rh2 117.6(17)
C19 C20 C21 C17 0.0
C25 C20 C21 C17 -177(2)
Rh2 C20 C21 C17 62.0(5)
C19 C20 C21 C26 176.6(17)
C25 C20 C21 C26 0(3)
Rh2 C20 C21 C26 -121.4(16)
C19 C20 C21 Rh2 -62.0(5)
C25 C20 C21 Rh2 121(2)
C18 C17 C21 C20 0.0
C22 C17 C21 C20 173.4(17)
Rh2 C17 C21 C20 -63.9(5)
C18 C17 C21 C26 -176(2)
C22 C17 C21 C26 -3(2)
Rh2 C17 C21 C26 120.2(18)
C18 C17 C21 Rh2 63.9(5)
C22 C17 C21 Rh2 -122.7(14)
C17A C21A C20A C19A 0.0
C26A C21A C20A C19A 173(3)
Rh2 C21A C20A C19A -62.8(9)
C17A C21A C20A C25A -174(4)
C26A C21A C20A C25A -1(4)
Rh2 C21A C20A C25A 123(3)
C17A C21A C20A Rh2 62.8(9)
C26A C21A C20A Rh2 -124(3)
C21A C20A C19A C18A 0.0
C25A C20A C19A C18A 176(3)
Rh2 C20A C19A C18A -62.0(10)
C21A C20A C19A C24A -178(4)
C25A C20A C19A C24A -3(4)
Rh2 C20A C19A C24A 120(4)
C21A C20A C19A Rh2 62.0(10)
C25A C20A C19A Rh2 -122(2)
C20A C19A C18A C17A 0.0
C24A C19A C18A C17A 179(3)
Rh2 C19A C18A C17A -61.5(9)
C20A C19A C18A C23A -176(3)
C24A C19A C18A C23A 3(4)
Rh2 C19A C18A C23A 122(3)
C20A C19A C18A Rh2 61.5(9)
C24A C19A C18A Rh2 -120(3)
C20A C21A C17A C18A 0.0
C26A C21A C17A C18A -172(3)
Rh2 C21A C17A C18A 62.7(9)
C20A C21A C17A C22A 171(3)
C26A C21A C17A C22A -1(4)
Rh2 C21A C17A C22A -127(2)
C20A C21A C17A Rh2 -62.7(9)
C26A C21A C17A Rh2 126(3)
C19A C18A C17A C21A 0.0
C23A C18A C17A C21A 177(3)
Rh2 C18A C17A C21A -61.9(10)
C19A C18A C17A C22A -168(3)
C23A C18A C17A C22A 9(4)
Rh2 C18A C17A C22A 130(3)
C19A C18A C17A Rh2 61.9(10)
C23A C18A C17A Rh2 -121(2)
Rh2 B1 Rh1 B2 39.8(6)
Fe2 B1 Rh1 B2 108.6(6)
B2 B1 Rh1 C7 128.2(6)
Rh2 B1 Rh1 C7 168.0(6)
Fe2 B1 Rh1 C7 -123.3(4)
B2 B1 Rh1 C8 89.7(6)
Rh2 B1 Rh1 C8 129.5(6)
Fe2 B1 Rh1 C8 -161.7(4)
B2 B1 Rh1 C9 67.0(7)
Rh2 B1 Rh1 C9 106.7(6)
Fe2 B1 Rh1 C9 175.5(4)
B2 B1 Rh1 C11 149.1(6)
Rh2 B1 Rh1 C11 -171.1(4)
Fe2 B1 Rh1 C11 -102.3(5)
B2 B1 Rh1 C10 111.3(12)
Rh2 B1 Rh1 C10 151.0(10)
Fe2 B1 Rh1 C10 -140.2(10)
B2 B1 Rh1 C4 -124.1(6)
Rh2 B1 Rh1 C4 -84.4(6)
Fe2 B1 Rh1 C4 -15.6(4)
B2 B1 Rh1 Fe2 -108.6(6)
Rh2 B1 Rh1 Fe2 -68.8(5)
B2 B1 Rh1 Fe1 -49.1(5)
Rh2 B1 Rh1 Fe1 -9.3(5)
Fe2 B1 Rh1 Fe1 59.5(3)
Rh2 B2 Rh1 B1 -39.5(6)
Fe1 B2 Rh1 B1 -108.2(6)
B1 B2 Rh1 C7 -69.7(7)
Rh2 B2 Rh1 C7 -109.3(6)
Fe1 B2 Rh1 C7 -178.0(4)
B1 B2 Rh1 C8 -96.4(6)
Rh2 B2 Rh1 C8 -135.9(6)
Fe1 B2 Rh1 C8 155.3(4)
B1 B2 Rh1 C9 -134.6(6)
Rh2 B2 Rh1 C9 -174.1(5)
Fe1 B2 Rh1 C9 117.2(4)
B1 B2 Rh1 C11 -100.4(12)
Rh2 B2 Rh1 C11 -139.9(9)
Fe1 B2 Rh1 C11 151.4(9)
B1 B2 Rh1 C10 -150.5(6)
Rh2 B2 Rh1 C10 170.0(5)
Fe1 B2 Rh1 C10 101.2(6)
B1 B2 Rh1 C4 66.6(7)
Rh2 B2 Rh1 C4 27.1(8)
Fe1 B2 Rh1 C4 -41.6(6)
B1 B2 Rh1 Fe2 49.1(5)
Rh2 B2 Rh1 Fe2 9.6(4)
Fe1 B2 Rh1 Fe2 -59.2(2)
B1 B2 Rh1 Fe1 108.2(6)
Rh2 B2 Rh1 Fe1 68.7(5)
C8 C7 Rh1 B1 -93.1(7)
C11 C7 Rh1 B1 153.1(7)
C12 C7 Rh1 B1 27.3(13)
C8 C7 Rh1 B2 -46.5(8)
C11 C7 Rh1 B2 -160.3(7)
C12 C7 Rh1 B2 73.9(13)
C11 C7 Rh1 C8 -113.8(9)
C12 C7 Rh1 C8 120.4(15)
C8 C7 Rh1 C9 38.6(6)
C11 C7 Rh1 C9 -75.2(7)
C12 C7 Rh1 C9 159.1(14)
C8 C7 Rh1 C11 113.8(9)
C12 C7 Rh1 C11 -125.7(16)
C8 C7 Rh1 C10 79.7(7)
C11 C7 Rh1 C10 -34.2(6)
C12 C7 Rh1 C10 -159.9(14)
C8 C7 Rh1 C4 174.2(7)
C11 C7 Rh1 C4 60.4(8)
C12 C7 Rh1 C4 -65.4(13)
C8 C7 Rh1 Fe2 -142.3(5)
C11 C7 Rh1 Fe2 103.9(6)
C12 C7 Rh1 Fe2 -21.9(14)
C8 C7 Rh1 Fe1 -63(3)
C11 C7 Rh1 Fe1 -177(3)
C12 C7 Rh1 Fe1 57(4)
C7 C8 Rh1 B1 92.4(7)
C9 C8 Rh1 B1 -151.7(7)
C13 C8 Rh1 B1 -29.9(13)
C7 C8 Rh1 B2 142.8(7)
C9 C8 Rh1 B2 -101.3(7)
C13 C8 Rh1 B2 20.4(12)
C9 C8 Rh1 C7 115.9(9)
C13 C8 Rh1 C7 -122.4(15)
C7 C8 Rh1 C9 -115.9(9)
C13 C8 Rh1 C9 121.7(15)
C7 C8 Rh1 C11 -39.0(6)
C9 C8 Rh1 C11 76.9(7)
C13 C8 Rh1 C11 -161.4(14)
C7 C8 Rh1 C10 -78.5(7)
C9 C8 Rh1 C10 37.4(7)
C13 C8 Rh1 C10 159.2(14)
C7 C8 Rh1 C4 -9.7(11)
C9 C8 Rh1 C4 106.2(10)
C13 C8 Rh1 C4 -132.1(12)
C7 C8 Rh1 Fe2 67.1(8)
C9 C8 Rh1 Fe2 -177.0(5)
C13 C8 Rh1 Fe2 -55.2(14)
C7 C8 Rh1 Fe1 172.5(5)
C9 C8 Rh1 Fe1 -71.6(7)
C13 C8 Rh1 Fe1 50.2(14)
C10 C9 Rh1 B1 153.4(7)
C8 C9 Rh1 B1 38.2(9)
C14 C9 Rh1 B1 -81.8(13)
C10 C9 Rh1 B2 -160.6(7)
C8 C9 Rh1 B2 84.2(7)
C14 C9 Rh1 B2 -35.8(12)
C10 C9 Rh1 C7 76.8(7)
C8 C9 Rh1 C7 -38.5(6)
C14 C9 Rh1 C7 -158.4(13)
C10 C9 Rh1 C8 115.3(9)
C14 C9 Rh1 C8 -119.9(15)
C10 C9 Rh1 C11 34.4(7)
C8 C9 Rh1 C11 -80.8(7)
C14 C9 Rh1 C11 159.2(13)
C8 C9 Rh1 C10 -115.3(9)
C14 C9 Rh1 C10 124.8(14)
C10 C9 Rh1 C4 -9.8(10)
C8 C9 Rh1 C4 -125.1(8)
C14 C9 Rh1 C4 114.9(12)
C10 C9 Rh1 Fe2 -91(5)
C8 C9 Rh1 Fe2 154(5)
C14 C9 Rh1 Fe2 34(6)
C10 C9 Rh1 Fe1 -109.2(6)
C8 C9 Rh1 Fe1 135.5(5)
C14 C9 Rh1 Fe1 15.5(13)
C10 C11 Rh1 B1 -155.9(7)
C7 C11 Rh1 B1 -35.9(9)
C16 C11 Rh1 B1 79.3(14)
C10 C11 Rh1 B2 -75.6(13)
C7 C11 Rh1 B2 44.4(14)
C16 C11 Rh1 B2 159.5(13)
C10 C11 Rh1 C7 -120.0(10)
C16 C11 Rh1 C7 115.1(16)
C10 C11 Rh1 C8 -80.1(7)
C7 C11 Rh1 C8 39.9(7)
C16 C11 Rh1 C8 155.1(15)
C10 C11 Rh1 C9 -36.0(7)
C7 C11 Rh1 C9 84.0(7)
C16 C11 Rh1 C9 -160.9(15)
C7 C11 Rh1 C10 120.0(10)
C16 C11 Rh1 C10 -124.9(16)
C10 C11 Rh1 C4 116.1(8)
C7 C11 Rh1 C4 -123.9(8)
C16 C11 Rh1 C4 -8.8(14)
C10 C11 Rh1 Fe2 140.3(6)
C7 C11 Rh1 Fe2 -99.7(7)
C16 C11 Rh1 Fe2 15.4(15)
C10 C11 Rh1 Fe1 59.5(9)
C7 C11 Rh1 Fe1 179.5(5)
C16 C11 Rh1 Fe1 -65.4(16)
C11 C10 Rh1 B1 56.0(15)
C9 C10 Rh1 B1 -64.1(15)
C15 C10 Rh1 B1 176.2(13)
C11 C10 Rh1 B2 147.3(7)
C9 C10 Rh1 B2 27.2(9)
C15 C10 Rh1 B2 -92.6(14)
C11 C10 Rh1 C7 36.8(7)
C9 C10 Rh1 C7 -83.3(7)
C15 C10 Rh1 C7 156.9(15)
C11 C10 Rh1 C8 80.5(7)
C9 C10 Rh1 C8 -39.6(7)
C15 C10 Rh1 C8 -159.3(15)
C11 C10 Rh1 C9 120.1(10)
C15 C10 Rh1 C9 -119.7(16)
C9 C10 Rh1 C11 -120.1(10)
C15 C10 Rh1 C11 120.2(16)
C11 C10 Rh1 C4 -66.6(8)
C9 C10 Rh1 C4 173.3(7)
C15 C10 Rh1 C4 53.5(14)
C11 C10 Rh1 Fe2 -66.4(8)
C9 C10 Rh1 Fe2 173.5(5)
C15 C10 Rh1 Fe2 53.7(15)
C11 C10 Rh1 Fe1 -147.2(6)
C9 C10 Rh1 Fe1 92.7(6)
C15 C10 Rh1 Fe1 -27.0(14)
O4 C4 Rh1 B1 -166.0(13)
Fe2 C4 Rh1 B1 18.4(5)
O4 C4 Rh1 B2 149.2(12)
Fe2 C4 Rh1 B2 -26.4(7)
O4 C4 Rh1 C7 -67.7(14)
Fe2 C4 Rh1 C7 116.7(5)
O4 C4 Rh1 C8 -61.5(17)
Fe2 C4 Rh1 C8 123.0(6)
O4 C4 Rh1 C9 1.4(17)
Fe2 C4 Rh1 C9 -174.2(4)
O4 C4 Rh1 C11 -36.0(13)
Fe2 C4 Rh1 C11 148.4(5)
O4 C4 Rh1 C10 -4.6(14)
Fe2 C4 Rh1 C10 179.8(5)
O4 C4 Rh1 Fe2 175.6(16)
O4 C4 Rh1 Fe1 117.0(13)
Fe2 C4 Rh1 Fe1 -58.6(4)
Fe2 B3 Rh2 B1 11.3(5)
Fe1 B3 Rh2 B1 -68.2(5)
Fe2 B3 Rh2 B2 64.2(5)
Fe1 B3 Rh2 B2 -15.3(5)
Fe2 B3 Rh2 C21A -178.4(8)
Fe1 B3 Rh2 C21A 102.1(9)
Fe2 B3 Rh2 C20A -172.2(16)
Fe1 B3 Rh2 C20A 108.3(17)
Fe2 B3 Rh2 C17A -147.3(13)
Fe1 B3 Rh2 C17A 133.2(13)
Fe2 B3 Rh2 C17 -128(2)
Fe1 B3 Rh2 C17 152(2)
Fe2 B3 Rh2 C19A -106.8(10)
Fe1 B3 Rh2 C19A 173.7(9)
Fe2 B3 Rh2 C18A -112.8(10)
Fe1 B3 Rh2 C18A 167.7(10)
Fe2 B3 Rh2 C18 -178.9(4)
Fe1 B3 Rh2 C18 101.6(6)
Fe2 B3 Rh2 C21 -101.5(5)
Fe1 B3 Rh2 C21 179.0(4)
Fe2 B3 Rh2 C19 -162.0(7)
Fe1 B3 Rh2 C19 118.5(7)
B2 B1 Rh2 B3 97.2(6)
Fe2 B1 Rh2 B3 -11.0(5)
Rh1 B1 Rh2 B3 57.0(7)
Fe2 B1 Rh2 B2 -108.2(6)
Rh1 B1 Rh2 B2 -40.2(6)
B2 B1 Rh2 C21A -65.9(13)
Fe2 B1 Rh2 C21A -174.1(11)
Rh1 B1 Rh2 C21A -106.1(13)
B2 B1 Rh2 C20A -80.9(11)
Fe2 B1 Rh2 C20A 170.9(10)
Rh1 B1 Rh2 C20A -121.0(11)
B2 B1 Rh2 C17A -151(2)
Fe2 B1 Rh2 C17A 100(2)
Rh1 B1 Rh2 C17A 169(2)
B2 B1 Rh2 C17 -99.8(10)
Fe2 B1 Rh2 C17 152.0(9)
Rh1 B1 Rh2 C17 -140.0(10)
B2 B1 Rh2 C19A -117.5(12)
Fe2 B1 Rh2 C19A 134.3(12)
Rh1 B1 Rh2 C19A -157.6(12)
B2 B1 Rh2 C18A -150.5(9)
Fe2 B1 Rh2 C18A 101.3(8)
Rh1 B1 Rh2 C18A 169.3(9)
B2 B1 Rh2 C18 -73.1(8)
Fe2 B1 Rh2 C18 178.7(5)
Rh1 B1 Rh2 C18 -113.2(7)
B2 B1 Rh2 C21 -137.5(9)
Fe2 B1 Rh2 C21 114.3(9)
Rh1 B1 Rh2 C21 -177.7(9)
B2 B1 Rh2 C19 -104(3)
Fe2 B1 Rh2 C19 148(2)
Rh1 B1 Rh2 C19 -144(2)
B1 B2 Rh2 B3 -94.1(6)
Fe1 B2 Rh2 B3 15.1(5)
Rh1 B2 Rh2 B3 -54.3(7)
Fe1 B2 Rh2 B1 109.2(6)
Rh1 B2 Rh2 B1 39.8(6)
B1 B2 Rh2 C21A 148.3(10)
Fe1 B2 Rh2 C21A -102.4(10)
Rh1 B2 Rh2 C21A -171.8(10)
B1 B2 Rh2 C20A 112.3(12)
Fe1 B2 Rh2 C20A -138.5(12)
Rh1 B2 Rh2 C20A 152.1(12)
B1 B2 Rh2 C17A 159.7(12)
Fe1 B2 Rh2 C17A -91.1(12)
Rh1 B2 Rh2 C17A -160.5(11)
B1 B2 Rh2 C17 91.4(10)
Fe1 B2 Rh2 C17 -159.4(9)
Rh1 B2 Rh2 C17 131.2(10)
B1 B2 Rh2 C19A 79.5(9)
Fe1 B2 Rh2 C19A -171.3(7)
Rh1 B2 Rh2 C19A 119.3(9)
B1 B2 Rh2 C18A 79(2)
Fe1 B2 Rh2 C18A -172(2)
Rh1 B2 Rh2 C18A 119(2)
B1 B2 Rh2 C18 129.5(10)
Fe1 B2 Rh2 C18 -121.3(9)
Rh1 B2 Rh2 C18 169.3(10)
B1 B2 Rh2 C21 68.3(8)
Fe1 B2 Rh2 C21 177.5(5)
Rh1 B2 Rh2 C21 108.1(7)
B1 B2 Rh2 C19 155.4(7)
Fe1 B2 Rh2 C19 -95.4(6)
Rh1 B2 Rh2 C19 -164.8(6)
C20A C21A Rh2 B3 174.6(17)
C17A C21A Rh2 B3 57.6(17)
C26A C21A Rh2 B3 -73(4)
C20A C21A Rh2 B1 -23(2)
C17A C21A Rh2 B1 -140(2)
C26A C21A Rh2 B1 89(4)
C20A C21A Rh2 B2 -73.1(16)
C17A C21A Rh2 B2 169.9(16)
C26A C21A Rh2 B2 39(4)
C17A C21A Rh2 C20A -117.0(5)
C26A C21A Rh2 C20A 112(5)
C20A C21A Rh2 C17A 117.0(5)
C26A C21A Rh2 C17A -131(5)
C20A C21A Rh2 C17 19.3(8)
C17A C21A Rh2 C17 -97.7(8)
C26A C21A Rh2 C17 131(5)
C20A C21A Rh2 C19A 37.5(4)
C17A C21A Rh2 C19A -79.6(6)
C26A C21A Rh2 C19A 150(5)
C20A C21A Rh2 C18A 79.6(6)
C17A C21A Rh2 C18A -37.4(4)
C26A C21A Rh2 C18A -168(5)
C20A C21A Rh2 C18 -6.6(18)
C17A C21A Rh2 C18 -123.6(19)
C26A C21A Rh2 C18 106(6)
C20A C21A Rh2 C21 58.6(8)
C17A C21A Rh2 C21 -58.4(7)
C26A C21A Rh2 C21 171(5)
C20A C21A Rh2 C19 122.3(19)
C17A C21A Rh2 C19 5.3(18)
C26A C21A Rh2 C19 -126(5)
C19A C20A Rh2 B3 108(3)
C21A C20A Rh2 B3 -10(3)
C25A C20A Rh2 B3 -146(4)
C19A C20A Rh2 B1 -75.9(17)
C21A C20A Rh2 B1 166.8(16)
C25A C20A Rh2 B1 31(5)
C19A C20A Rh2 B2 -127.2(18)
C21A C20A Rh2 B2 115.5(18)
C25A C20A Rh2 B2 -21(4)
C19A C20A Rh2 C21A 117.2(5)
C25A C20A Rh2 C21A -136(6)
C19A C20A Rh2 C17A 79.5(6)
C21A C20A Rh2 C17A -37.7(4)
C25A C20A Rh2 C17A -174(6)
C19A C20A Rh2 C17 -16.2(17)
C21A C20A Rh2 C17 -133.5(17)
C25A C20A Rh2 C17 90(5)
C21A C20A Rh2 C19A -117.2(5)
C25A C20A Rh2 C19A 107(6)
C19A C20A Rh2 C18A 37.2(4)
C21A C20A Rh2 C18A -80.0(6)
C25A C20A Rh2 C18A 144(6)
C19A C20A Rh2 C18 125(2)
C21A C20A Rh2 C18 7(2)
C25A C20A Rh2 C18 -129(6)
C19A C20A Rh2 C21 15.6(9)
C21A C20A Rh2 C21 -101.6(9)
C25A C20A Rh2 C21 122(5)
C19A C20A Rh2 C19 94.8(9)
C21A C20A Rh2 C19 -22.5(9)
C25A C20A Rh2 C19 -159(5)
C21A C17A Rh2 B3 -127.7(18)
C18A C17A Rh2 B3 115.0(18)
C22A C17A Rh2 B3 -21(4)
C21A C17A Rh2 B1 118(3)
C18A C17A Rh2 B1 1(3)
C22A C17A Rh2 B1 -135(3)
C21A C17A Rh2 B2 -18(2)
C18A C17A Rh2 B2 -135(2)
C22A C17A Rh2 B2 89(4)
C18A C17A Rh2 C21A -117.3(5)
C22A C17A Rh2 C21A 107(6)
C21A C17A Rh2 C20A 37.8(4)
C18A C17A Rh2 C20A -79.5(6)
C22A C17A Rh2 C20A 144(5)
C21A C17A Rh2 C17 61.4(7)
C18A C17A Rh2 C17 -55.8(7)
C22A C17A Rh2 C17 168(5)
C21A C17A Rh2 C19A 80.1(6)
C18A C17A Rh2 C19A -37.2(4)
C22A C17A Rh2 C19A -173(5)
C21A C17A Rh2 C18A 117.3(5)
C22A C17A Rh2 C18A -136(5)
C21A C17A Rh2 C18 21.6(8)
C18A C17A Rh2 C18 -95.7(8)
C22A C17A Rh2 C18 128(5)
C21A C17A Rh2 C21 101.8(8)
C18A C17A Rh2 C21 -15.4(7)
C22A C17A Rh2 C21 -152(5)
C21A C17A Rh2 C19 -6(2)
C18A C17A Rh2 C19 -124(2)
C22A C17A Rh2 C19 100(6)
C18 C17 Rh2 B3 -77(3)
C21 C17 Rh2 B3 40(3)
C22 C17 Rh2 B3 151(2)
C18 C17 Rh2 B1 144.0(12)
C21 C17 Rh2 B1 -99.9(12)
C22 C17 Rh2 B1 12(3)
C18 C17 Rh2 B2 91.2(11)
C21 C17 Rh2 B2 -152.6(11)
C22 C17 Rh2 B2 -41(3)
C18 C17 Rh2 C21A -14.4(8)
C21 C17 Rh2 C21A 101.8(8)
C22 C17 Rh2 C21A -147(4)
C18 C17 Rh2 C20A 18.6(15)
C21 C17 Rh2 C20A 134.8(16)
C22 C17 Rh2 C20A -114(4)
C18 C17 Rh2 C17A -55.5(8)
C21 C17 Rh2 C17A 60.6(8)
C22 C17 Rh2 C17A 172(4)
C18 C17 Rh2 C19A -127(2)
C21 C17 Rh2 C19A -11(2)
C22 C17 Rh2 C19A 101(5)
C18 C17 Rh2 C18A -95.6(9)
C21 C17 Rh2 C18A 20.6(9)
C22 C17 Rh2 C18A 132(5)
C21 C17 Rh2 C18 116.2(3)
C22 C17 Rh2 C18 -132(4)
C18 C17 Rh2 C21 -116.2(3)
C22 C17 Rh2 C21 112(4)
C18 C17 Rh2 C19 -37.4(2)
C21 C17 Rh2 C19 78.8(3)
C22 C17 Rh2 C19 -170(4)
C18A C19A Rh2 B3 -10(2)
C20A C19A Rh2 B3 -127(2)
C24A C19A Rh2 B3 101(4)
C18A C19A Rh2 B1 -128.4(17)
C20A C19A Rh2 B1 113.9(17)
C24A C19A Rh2 B1 -18(4)
C18A C19A Rh2 B2 -179.8(17)
C20A C19A Rh2 B2 62.5(17)
C24A C19A Rh2 B2 -69(4)
C18A C19A Rh2 C21A 79.9(6)
C20A C19A Rh2 C21A -37.7(4)
C24A C19A Rh2 C21A -169(5)
C18A C19A Rh2 C20A 117.7(5)
C24A C19A Rh2 C20A -132(6)
C18A C19A Rh2 C17A 37.3(4)
C20A C19A Rh2 C17A -80.3(6)
C24A C19A Rh2 C17A 148(5)
C18A C19A Rh2 C17 138(2)
C20A C19A Rh2 C17 20.3(19)
C24A C19A Rh2 C17 -111(6)
C20A C19A Rh2 C18A -117.7(5)
C24A C19A Rh2 C18A 111(6)
C18A C19A Rh2 C18 98.3(8)
C20A C19A Rh2 C18 -19.3(8)
C24A C19A Rh2 C18 -151(5)
C18A C19A Rh2 C21 -23(2)
C20A C19A Rh2 C21 -141(2)
C24A C19A Rh2 C21 88(5)
C18A C19A Rh2 C19 56.7(7)
C20A C19A Rh2 C19 -61.0(8)
C24A C19A Rh2 C19 167(5)
C19A C18A Rh2 B3 173.6(16)
C17A C18A Rh2 B3 -68.7(17)
C23A C18A Rh2 B3 41(5)
C19A C18A Rh2 B1 62.8(16)
C17A C18A Rh2 B1 -179.5(16)
C23A C18A Rh2 B1 -70(5)
C19A C18A Rh2 B2 0(3)
C17A C18A Rh2 B2 118(3)
C23A C18A Rh2 B2 -132(4)
C19A C18A Rh2 C21A -80.0(6)
C17A C18A Rh2 C21A 37.7(4)
C23A C18A Rh2 C21A 148(6)
C19A C18A Rh2 C20A -37.4(4)
C17A C18A Rh2 C20A 80.3(6)
C23A C18A Rh2 C20A -170(6)
C19A C18A Rh2 C17A -117.7(5)
C23A C18A Rh2 C17A 110(6)
C19A C18A Rh2 C17 -14.9(7)
C17A C18A Rh2 C17 102.8(8)
C23A C18A Rh2 C17 -147(6)
C17A C18A Rh2 C19A 117.7(5)
C23A C18A Rh2 C19A -132(6)
C19A C18A Rh2 C18 -57.3(6)
C17A C18A Rh2 C18 60.3(7)
C23A C18A Rh2 C18 170(6)
C19A C18A Rh2 C21 23.3(17)
C17A C18A Rh2 C21 141.0(18)
C23A C18A Rh2 C21 -109(6)
C19A C18A Rh2 C19 -98.6(8)
C17A C18A Rh2 C19 19.1(8)
C23A C18A Rh2 C19 129(6)
C17 C18 Rh2 B3 145.4(15)
C19 C18 Rh2 B3 28.9(15)
C23 C18 Rh2 B3 -102(3)
C17 C18 Rh2 B1 -47.3(12)
C19 C18 Rh2 B1 -163.9(12)
C23 C18 Rh2 B1 65(3)
C17 C18 Rh2 B2 -97.3(12)
C19 C18 Rh2 B2 146.1(12)
C23 C18 Rh2 B2 15(3)
C17 C18 Rh2 C21A 144(2)
C19 C18 Rh2 C21A 27.4(19)
C23 C18 Rh2 C21A -104(5)
C17 C18 Rh2 C20A -23(2)
C19 C18 Rh2 C20A -139(2)
C23 C18 Rh2 C20A 89(4)
C17 C18 Rh2 C17A 103.2(9)
C19 C18 Rh2 C17A -13.4(9)
C23 C18 Rh2 C17A -145(4)
C19 C18 Rh2 C17 -116.6(3)
C23 C18 Rh2 C17 112(4)
C17 C18 Rh2 C19A 18.4(9)
C19 C18 Rh2 C19A -98.2(9)
C23 C18 Rh2 C19A 131(4)
C17 C18 Rh2 C18A 60.6(8)
C19 C18 Rh2 C18A -56.0(8)
C23 C18 Rh2 C18A 173(4)
C17 C18 Rh2 C21 38.0(2)
C19 C18 Rh2 C21 -78.6(3)
C23 C18 Rh2 C21 150(4)
C17 C18 Rh2 C19 116.6(3)
C23 C18 Rh2 C19 -131(4)
C20 C21 Rh2 B3 -44.0(13)
C17 C21 Rh2 B3 -160.8(14)
C26 C21 Rh2 B3 70(3)
C20 C21 Rh2 B1 -155.3(12)
C17 C21 Rh2 B1 87.9(12)
C26 C21 Rh2 B1 -41(3)
C20 C21 Rh2 B2 156.1(12)
C17 C21 Rh2 B2 39.2(13)
C26 C21 Rh2 B2 -90(3)
C20 C21 Rh2 C21A 58.0(7)
C17 C21 Rh2 C21A -58.9(7)
C26 C21 Rh2 C21A 172(4)
C20 C21 Rh2 C20A 97.9(7)
C17 C21 Rh2 C20A -18.9(7)
C26 C21 Rh2 C20A -148(4)
C20 C21 Rh2 C17A 18.1(8)
C17 C21 Rh2 C17A -98.7(8)
C26 C21 Rh2 C17A 132(4)
C20 C21 Rh2 C17 116.8(3)
C26 C21 Rh2 C17 -129(4)
C20 C21 Rh2 C19A 126.1(18)
C17 C21 Rh2 C19A 9.3(18)
C26 C21 Rh2 C19A -119(4)
C20 C21 Rh2 C18A -10.0(18)
C17 C21 Rh2 C18A -126.9(18)
C26 C21 Rh2 C18A 104(5)
C20 C21 Rh2 C18 78.8(3)
C17 C21 Rh2 C18 -38.1(2)
C26 C21 Rh2 C18 -167(4)
C20 C21 Rh2 C19 36.8(2)
C17 C21 Rh2 C19 -80.1(3)
C26 C21 Rh2 C19 151(4)
C20 C19 Rh2 B3 84.1(13)
C18 C19 Rh2 B3 -158.4(13)
C24 C19 Rh2 B3 -44(3)
C20 C19 Rh2 B1 -75(4)
C18 C19 Rh2 B1 42(4)
C24 C19 Rh2 B1 156(2)
C20 C19 Rh2 B2 -163.3(13)
C18 C19 Rh2 B2 -45.7(12)
C24 C19 Rh2 B2 68(3)
C20 C19 Rh2 C21A -144.2(19)
C18 C19 Rh2 C21A -26.7(18)
C24 C19 Rh2 C21A 87(4)
C20 C19 Rh2 C20A -102.8(8)
C18 C19 Rh2 C20A 14.8(8)
C24 C19 Rh2 C20A 129(4)
C20 C19 Rh2 C17A 25(2)
C18 C19 Rh2 C17A 142(2)
C24 C19 Rh2 C17A -104(5)
C20 C19 Rh2 C17 -79.6(3)
C18 C19 Rh2 C17 38.0(2)
C24 C19 Rh2 C17 152(4)
C20 C19 Rh2 C19A -59.9(7)
C18 C19 Rh2 C19A 57.7(7)
C24 C19 Rh2 C19A 172(4)
C20 C19 Rh2 C18A -17.6(8)
C18 C19 Rh2 C18A 100.0(8)
C24 C19 Rh2 C18A -146(4)
C20 C19 Rh2 C18 -117.6(3)
C24 C19 Rh2 C18 114(4)
C20 C19 Rh2 C21 -37.0(2)
C18 C19 Rh2 C21 80.5(4)
C24 C19 Rh2 C21 -165(4)
O2 C2 Fe1 C3 32(11)
O2 C2 Fe1 C1 -66(11)
O2 C2 Fe1 B3 160(11)
O2 C2 Fe1 B2 91(11)
O2 C2 Fe1 Fe2 -167(11)
O2 C2 Fe1 Rh2 128(11)
O2 C2 Fe1 Rh1 -110(10)
O3 C3 Fe1 C2 21(24)
O3 C3 Fe1 C1 114(24)
O3 C3 Fe1 B3 -46(24)
O3 C3 Fe1 B2 -135(24)
O3 C3 Fe1 Fe2 -118(23)
O3 C3 Fe1 Rh2 -89(24)
O3 C3 Fe1 Rh1 -175(100)
O1 C1 Fe1 C2 13(6)
O1 C1 Fe1 C3 -80(6)
O1 C1 Fe1 B3 79(6)
O1 C1 Fe1 B2 -156(6)
O1 C1 Fe1 Fe2 123(6)
O1 C1 Fe1 Rh2 161(5)
O1 C1 Fe1 Rh1 175(6)
Fe2 B3 Fe1 C2 138.5(6)
Rh2 B3 Fe1 C2 -139.8(6)
Fe2 B3 Fe1 C3 -143.6(5)
Rh2 B3 Fe1 C3 -61.9(7)
Fe2 B3 Fe1 C1 63.1(8)
Rh2 B3 Fe1 C1 144.8(7)
Fe2 B3 Fe1 B2 -67.0(4)
Rh2 B3 Fe1 B2 14.7(5)
Rh2 B3 Fe1 Fe2 81.7(4)
Fe2 B3 Fe1 Rh2 -81.7(4)
Fe2 B3 Fe1 Rh1 -15.2(4)
Rh2 B3 Fe1 Rh1 66.5(3)
B1 B2 Fe1 C2 108.2(13)
Rh2 B2 Fe1 C2 48.4(13)
Rh1 B2 Fe1 C2 169.2(10)
B1 B2 Fe1 C3 170.5(8)
Rh2 B2 Fe1 C3 110.7(5)
Rh1 B2 Fe1 C3 -128.5(5)
B1 B2 Fe1 C1 -96.9(8)
Rh2 B2 Fe1 C1 -156.7(6)
Rh1 B2 Fe1 C1 -36.0(7)
B1 B2 Fe1 B3 45.2(7)
Rh2 B2 Fe1 B3 -14.6(5)
Rh1 B2 Fe1 B3 106.2(4)
B1 B2 Fe1 Fe2 -1.1(6)
Rh2 B2 Fe1 Fe2 -60.9(2)
Rh1 B2 Fe1 Fe2 59.9(2)
B1 B2 Fe1 Rh2 59.8(6)
Rh1 B2 Fe1 Rh2 120.8(5)
B1 B2 Fe1 Rh1 -61.0(6)
Rh2 B2 Fe1 Rh1 -120.8(5)
B3 Rh2 Fe1 C2 40.1(6)
B1 Rh2 Fe1 C2 152.3(6)
B2 Rh2 Fe1 C2 -158.9(6)
C21A Rh2 Fe1 C2 -59.3(14)
C20A Rh2 Fe1 C2 -97.9(12)
C17A Rh2 Fe1 C2 -18.3(13)
C17 Rh2 Fe1 C2 -115.9(11)
C19A Rh2 Fe1 C2 -122(2)
C18A Rh2 Fe1 C2 13.1(15)
C18 Rh2 Fe1 C2 -79.1(10)
C21 Rh2 Fe1 C2 34(2)
C19 Rh2 Fe1 C2 -37.2(10)
B3 Rh2 Fe1 C3 134.4(6)
B1 Rh2 Fe1 C3 -113.4(5)
B2 Rh2 Fe1 C3 -64.5(6)
C21A Rh2 Fe1 C3 35.0(14)
C20A Rh2 Fe1 C3 -3.6(11)
C17A Rh2 Fe1 C3 76.0(13)
C17 Rh2 Fe1 C3 -21.5(11)
C19A Rh2 Fe1 C3 -27(2)
C18A Rh2 Fe1 C3 107.4(15)
C18 Rh2 Fe1 C3 15.2(10)
C21 Rh2 Fe1 C3 128(2)
C19 Rh2 Fe1 C3 57.1(10)
B3 Rh2 Fe1 C1 -105.8(11)
B1 Rh2 Fe1 C1 6.3(11)
B2 Rh2 Fe1 C1 55.2(11)
C21A Rh2 Fe1 C1 154.7(17)
C20A Rh2 Fe1 C1 116.2(15)
C17A Rh2 Fe1 C1 -164.3(16)
C17 Rh2 Fe1 C1 98.2(15)
C19A Rh2 Fe1 C1 92(3)
C18A Rh2 Fe1 C1 -132.8(18)
C18 Rh2 Fe1 C1 134.9(14)
C21 Rh2 Fe1 C1 -112(2)
C19 Rh2 Fe1 C1 176.8(14)
B1 Rh2 Fe1 B3 112.2(6)
B2 Rh2 Fe1 B3 161.0(6)
C21A Rh2 Fe1 B3 -99.4(14)
C20A Rh2 Fe1 B3 -138.0(12)
C17A Rh2 Fe1 B3 -58.4(13)
C17 Rh2 Fe1 B3 -156.0(11)
C19A Rh2 Fe1 B3 -162(2)
C18A Rh2 Fe1 B3 -27.0(15)
C18 Rh2 Fe1 B3 -119.2(10)
C21 Rh2 Fe1 B3 -6(2)
C19 Rh2 Fe1 B3 -77.3(10)
B3 Rh2 Fe1 B2 -161.0(6)
B1 Rh2 Fe1 B2 -48.9(5)
C21A Rh2 Fe1 B2 99.5(14)
C20A Rh2 Fe1 B2 61.0(12)
C17A Rh2 Fe1 B2 140.6(13)
C17 Rh2 Fe1 B2 43.0(11)
C19A Rh2 Fe1 B2 37(2)
C18A Rh2 Fe1 B2 172.0(15)
C18 Rh2 Fe1 B2 79.7(10)
C21 Rh2 Fe1 B2 -167(2)
C19 Rh2 Fe1 B2 121.6(10)
B3 Rh2 Fe1 Fe2 -61.2(4)
B1 Rh2 Fe1 Fe2 51.0(3)
B2 Rh2 Fe1 Fe2 99.8(4)
C21A Rh2 Fe1 Fe2 -160.6(13)
C20A Rh2 Fe1 Fe2 160.8(11)
C17A Rh2 Fe1 Fe2 -119.6(13)
C17 Rh2 Fe1 Fe2 142.8(10)
C19A Rh2 Fe1 Fe2 137(2)
C18A Rh2 Fe1 Fe2 -88.2(14)
C18 Rh2 Fe1 Fe2 179.6(9)
C21 Rh2 Fe1 Fe2 -67(2)
C19 Rh2 Fe1 Fe2 -138.6(9)
B3 Rh2 Fe1 Rh1 -118.9(4)
B1 Rh2 Fe1 Rh1 -6.7(3)
B2 Rh2 Fe1 Rh1 42.2(4)
C21A Rh2 Fe1 Rh1 141.7(13)
C20A Rh2 Fe1 Rh1 103.1(11)
C17A Rh2 Fe1 Rh1 -177.3(13)
C17 Rh2 Fe1 Rh1 85.2(10)
C19A Rh2 Fe1 Rh1 79(2)
C18A Rh2 Fe1 Rh1 -145.9(14)
C18 Rh2 Fe1 Rh1 121.9(9)
C21 Rh2 Fe1 Rh1 -125(2)
C19 Rh2 Fe1 Rh1 163.8(9)
B1 Rh1 Fe1 C2 -120.0(11)
B2 Rh1 Fe1 C2 -168.4(12)
C7 Rh1 Fe1 C2 -150(3)
C8 Rh1 Fe1 C2 152.1(11)
C9 Rh1 Fe1 C2 110.5(11)
C11 Rh1 Fe1 C2 33.0(12)
C10 Rh1 Fe1 C2 68.7(11)
C4 Rh1 Fe1 C2 -26.6(11)
Fe2 Rh1 Fe1 C2 -68.1(11)
B1 Rh1 Fe1 C3 100.2(5)
B2 Rh1 Fe1 C3 51.9(6)
C7 Rh1 Fe1 C3 70(3)
C8 Rh1 Fe1 C3 12.3(6)
C9 Rh1 Fe1 C3 -29.3(6)
C11 Rh1 Fe1 C3 -106.8(7)
C10 Rh1 Fe1 C3 -71.1(6)
C4 Rh1 Fe1 C3 -166.3(5)
Fe2 Rh1 Fe1 C3 152.1(4)
B1 Rh1 Fe1 C1 -167.3(6)
B2 Rh1 Fe1 C1 144.4(7)
C7 Rh1 Fe1 C1 162(3)
C8 Rh1 Fe1 C1 104.9(7)
C9 Rh1 Fe1 C1 63.3(6)
C11 Rh1 Fe1 C1 -14.3(8)
C10 Rh1 Fe1 C1 21.5(6)
C4 Rh1 Fe1 C1 -73.8(6)
Fe2 Rh1 Fe1 C1 -115.3(5)
B1 Rh1 Fe1 B3 -38.4(5)
B2 Rh1 Fe1 B3 -86.7(5)
C7 Rh1 Fe1 B3 -69(3)
C8 Rh1 Fe1 B3 -126.2(6)
C9 Rh1 Fe1 B3 -167.8(5)
C11 Rh1 Fe1 B3 114.6(7)
C10 Rh1 Fe1 B3 150.4(5)
C4 Rh1 Fe1 B3 55.1(5)
Fe2 Rh1 Fe1 B3 13.6(3)
B1 Rh1 Fe1 B2 48.3(5)
C7 Rh1 Fe1 B2 18(3)
C8 Rh1 Fe1 B2 -39.5(6)
C9 Rh1 Fe1 B2 -81.1(6)
C11 Rh1 Fe1 B2 -158.7(7)
C10 Rh1 Fe1 B2 -122.9(6)
C4 Rh1 Fe1 B2 141.8(6)
Fe2 Rh1 Fe1 B2 100.3(4)
B1 Rh1 Fe1 Fe2 -51.9(3)
B2 Rh1 Fe1 Fe2 -100.3(4)
C7 Rh1 Fe1 Fe2 -82(3)
C8 Rh1 Fe1 Fe2 -139.8(4)
C9 Rh1 Fe1 Fe2 178.6(4)
C11 Rh1 Fe1 Fe2 101.1(6)
C10 Rh1 Fe1 Fe2 136.8(4)
C4 Rh1 Fe1 Fe2 41.5(3)
B1 Rh1 Fe1 Rh2 6.6(3)
B2 Rh1 Fe1 Rh2 -41.8(4)
C7 Rh1 Fe1 Rh2 -24(3)
C8 Rh1 Fe1 Rh2 -81.3(4)
C9 Rh1 Fe1 Rh2 -122.9(4)
C11 Rh1 Fe1 Rh2 159.6(6)
C10 Rh1 Fe1 Rh2 -164.7(4)
C4 Rh1 Fe1 Rh2 100.1(3)
Fe2 Rh1 Fe1 Rh2 58.51(6)
O6 C6 Fe2 C5 -42(13)
O6 C6 Fe2 C4 64(13)
O6 C6 Fe2 B3 -170(13)
O6 C6 Fe2 B1 -101(13)
O6 C6 Fe2 Fe1 153(13)
O6 C6 Fe2 Rh2 -143(13)
O6 C6 Fe2 Rh1 89(13)
O5 C5 Fe2 C6 -104(93)
O5 C5 Fe2 C4 162(92)
O5 C5 Fe2 B3 -36(93)
O5 C5 Fe2 B1 56(92)
O5 C5 Fe2 Fe1 41(93)
O5 C5 Fe2 Rh2 10(93)
O5 C5 Fe2 Rh1 99(93)
O4 C4 Fe2 C6 -4(4)
Rh1 C4 Fe2 C6 166.2(5)
O4 C4 Fe2 C5 90(4)
Rh1 C4 Fe2 C5 -100.1(5)
O4 C4 Fe2 B3 -73(4)
Rh1 C4 Fe2 B3 97.4(5)
O4 C4 Fe2 B1 170(3)
Rh1 C4 Fe2 B1 -19.8(6)
O4 C4 Fe2 Fe1 -111(3)
Rh1 C4 Fe2 Fe1 58.9(3)
O4 C4 Fe2 Rh2 -141(3)
Rh1 C4 Fe2 Rh2 29.2(8)
O4 C4 Fe2 Rh1 -170(4)
Rh2 B3 Fe2 C6 147.7(6)
Fe1 B3 Fe2 C6 -132.0(6)
Rh2 B3 Fe2 C5 68.7(7)
Fe1 B3 Fe2 C5 148.9(6)
Rh2 B3 Fe2 C4 -132.3(6)
Fe1 B3 Fe2 C4 -52.1(7)
Rh2 B3 Fe2 B1 -11.1(5)
Fe1 B3 Fe2 B1 69.1(5)
Rh2 B3 Fe2 Fe1 -80.2(4)
Fe1 B3 Fe2 Rh2 80.2(4)
Rh2 B3 Fe2 Rh1 -64.2(4)
Fe1 B3 Fe2 Rh1 16.0(4)
B2 B1 Fe2 C6 -113.0(14)
Rh2 B1 Fe2 C6 -52.5(15)
Rh1 B1 Fe2 C6 -174.0(13)
B2 B1 Fe2 C5 -174.7(9)
Rh2 B1 Fe2 C5 -114.3(6)
Rh1 B1 Fe2 C5 124.3(6)
B2 B1 Fe2 C4 82.8(8)
Rh2 B1 Fe2 C4 143.3(6)
Rh1 B1 Fe2 C4 21.8(6)
B2 B1 Fe2 B3 -49.4(8)
Rh2 B1 Fe2 B3 11.0(5)
Rh1 B1 Fe2 B3 -110.5(5)
B2 B1 Fe2 Fe1 -1.1(6)
Rh2 B1 Fe2 Fe1 59.3(3)
Rh1 B1 Fe2 Fe1 -62.2(3)
B2 B1 Fe2 Rh2 -60.5(6)
Rh1 B1 Fe2 Rh2 -121.5(5)
B2 B1 Fe2 Rh1 61.0(6)
Rh2 B1 Fe2 Rh1 121.5(5)
C2 Fe1 Fe2 C6 6.1(6)
C3 Fe1 Fe2 C6 142.2(9)
C1 Fe1 Fe2 C6 -90.3(6)
B3 Fe1 Fe2 C6 47.4(6)
B2 Fe1 Fe2 C6 159.2(6)
Rh2 Fe1 Fe2 C6 108.3(4)
Rh1 Fe1 Fe2 C6 -149.4(4)
C2 Fe1 Fe2 C5 -137.0(12)
C3 Fe1 Fe2 C5 -1.0(14)
C1 Fe1 Fe2 C5 126.6(12)
B3 Fe1 Fe2 C5 -95.7(12)
B2 Fe1 Fe2 C5 16.0(12)
Rh2 Fe1 Fe2 C5 -34.9(11)
Rh1 Fe1 Fe2 C5 67.4(11)
C2 Fe1 Fe2 C4 98.3(6)
C3 Fe1 Fe2 C4 -125.6(9)
C1 Fe1 Fe2 C4 1.9(6)
B3 Fe1 Fe2 C4 139.6(6)
B2 Fe1 Fe2 C4 -108.6(5)
Rh2 Fe1 Fe2 C4 -159.5(4)
Rh1 Fe1 Fe2 C4 -57.2(4)
C2 Fe1 Fe2 B3 -41.3(6)
C3 Fe1 Fe2 B3 94.8(10)
C1 Fe1 Fe2 B3 -137.7(6)
B2 Fe1 Fe2 B3 111.8(6)
Rh2 Fe1 Fe2 B3 60.8(4)
Rh1 Fe1 Fe2 B3 163.1(4)
C2 Fe1 Fe2 B1 -152.1(6)
C3 Fe1 Fe2 B1 -16.0(9)
C1 Fe1 Fe2 B1 111.5(6)
B3 Fe1 Fe2 B1 -110.8(6)
B2 Fe1 Fe2 B1 1.0(5)
Rh2 Fe1 Fe2 B1 -49.9(4)
Rh1 Fe1 Fe2 B1 52.3(4)
C2 Fe1 Fe2 Rh2 -102.1(5)
C3 Fe1 Fe2 Rh2 33.9(9)
C1 Fe1 Fe2 Rh2 161.5(5)
B3 Fe1 Fe2 Rh2 -60.8(4)
B2 Fe1 Fe2 Rh2 50.9(3)
Rh1 Fe1 Fe2 Rh2 102.30(6)
C2 Fe1 Fe2 Rh1 155.6(5)
C3 Fe1 Fe2 Rh1 -68.4(9)
C1 Fe1 Fe2 Rh1 59.2(5)
B3 Fe1 Fe2 Rh1 -163.1(4)
B2 Fe1 Fe2 Rh1 -51.4(3)
Rh2 Fe1 Fe2 Rh1 -102.30(6)
B3 Rh2 Fe2 C6 -33.6(7)
B1 Rh2 Fe2 C6 160.6(7)
B2 Rh2 Fe2 C6 -149.9(6)
C21A Rh2 Fe2 C6 -29(2)
C20A Rh2 Fe2 C6 133(2)
C17A Rh2 Fe2 C6 10.3(14)
C17 Rh2 Fe2 C6 112.3(10)
C19A Rh2 Fe2 C6 94.3(14)
C18A Rh2 Fe2 C6 52.5(15)
C18 Rh2 Fe2 C6 102(30)
C21 Rh2 Fe2 C6 74.9(10)
C19 Rh2 Fe2 C6 -2.5(9)
B3 Rh2 Fe2 C5 -130.6(7)
B1 Rh2 Fe2 C5 63.6(6)
B2 Rh2 Fe2 C5 113.1(6)
C21A Rh2 Fe2 C5 -126(2)
C20A Rh2 Fe2 C5 36(2)
C17A Rh2 Fe2 C5 -86.7(14)
C17 Rh2 Fe2 C5 15.2(10)
C19A Rh2 Fe2 C5 -2.7(14)
C18A Rh2 Fe2 C5 -44.6(14)
C18 Rh2 Fe2 C5 5(30)
C21 Rh2 Fe2 C5 -22.2(10)
C19 Rh2 Fe2 C5 -99.6(9)
B3 Rh2 Fe2 C4 98.2(9)
B1 Rh2 Fe2 C4 -67.6(8)
B2 Rh2 Fe2 C4 -18.1(8)
C21A Rh2 Fe2 C4 103(2)
C20A Rh2 Fe2 C4 -95(2)
C17A Rh2 Fe2 C4 142.1(15)
C17 Rh2 Fe2 C4 -116.0(11)
C19A Rh2 Fe2 C4 -134.0(15)
C18A Rh2 Fe2 C4 -175.8(15)
C18 Rh2 Fe2 C4 -127(30)
C21 Rh2 Fe2 C4 -153.4(11)
C19 Rh2 Fe2 C4 129.2(10)
B1 Rh2 Fe2 B3 -165.8(7)
B2 Rh2 Fe2 B3 -116.3(6)
C21A Rh2 Fe2 B3 5(2)
C20A Rh2 Fe2 B3 167(2)
C17A Rh2 Fe2 B3 43.9(14)
C17 Rh2 Fe2 B3 145.9(10)
C19A Rh2 Fe2 B3 127.9(14)
C18A Rh2 Fe2 B3 86.0(15)
C18 Rh2 Fe2 B3 135(30)
C21 Rh2 Fe2 B3 108.5(10)
C19 Rh2 Fe2 B3 31.1(9)
B3 Rh2 Fe2 B1 165.8(7)
B2 Rh2 Fe2 B1 49.5(6)
C21A Rh2 Fe2 B1 170(2)
C20A Rh2 Fe2 B1 -27(2)
C17A Rh2 Fe2 B1 -150.3(14)
C17 Rh2 Fe2 B1 -48.3(10)
C19A Rh2 Fe2 B1 -66.3(14)
C18A Rh2 Fe2 B1 -108.2(15)
C18 Rh2 Fe2 B1 -59(30)
C21 Rh2 Fe2 B1 -85.7(10)
C19 Rh2 Fe2 B1 -163.1(9)
B3 Rh2 Fe2 Fe1 63.4(5)
B1 Rh2 Fe2 Fe1 -102.4(5)
B2 Rh2 Fe2 Fe1 -52.9(3)
C21A Rh2 Fe2 Fe1 68(2)
C20A Rh2 Fe2 Fe1 -130(2)
C17A Rh2 Fe2 Fe1 107.3(13)
C17 Rh2 Fe2 Fe1 -150.8(9)
C19A Rh2 Fe2 Fe1 -168.7(13)
C18A Rh2 Fe2 Fe1 149.4(14)
C18 Rh2 Fe2 Fe1 -161(30)
C21 Rh2 Fe2 Fe1 171.8(9)
C19 Rh2 Fe2 Fe1 94.5(7)
B3 Rh2 Fe2 Rh1 123.3(5)
B1 Rh2 Fe2 Rh1 -42.5(4)
B2 Rh2 Fe2 Rh1 7.0(3)
C21A Rh2 Fe2 Rh1 128(2)
C20A Rh2 Fe2 Rh1 -70(2)
C17A Rh2 Fe2 Rh1 167.2(13)
C17 Rh2 Fe2 Rh1 -90.9(9)
C19A Rh2 Fe2 Rh1 -108.8(13)
C18A Rh2 Fe2 Rh1 -150.7(14)
C18 Rh2 Fe2 Rh1 -101(30)
C21 Rh2 Fe2 Rh1 -128.3(9)
C19 Rh2 Fe2 Rh1 154.4(7)
B1 Rh1 Fe2 C6 175.4(10)
B2 Rh1 Fe2 C6 127.3(9)
C7 Rh1 Fe2 C6 -110.3(9)
C8 Rh1 Fe2 C6 -151.7(10)
C9 Rh1 Fe2 C6 57(5)
C11 Rh1 Fe2 C6 -66.5(9)
C10 Rh1 Fe2 C6 -28.7(10)
C4 Rh1 Fe2 C6 -28.4(10)
Fe1 Rh1 Fe2 C6 75.9(8)
B1 Rh1 Fe2 C5 -56.8(7)
B2 Rh1 Fe2 C5 -104.9(6)
C7 Rh1 Fe2 C5 17.5(6)
C8 Rh1 Fe2 C5 -23.9(7)
C9 Rh1 Fe2 C5 -175(5)
C11 Rh1 Fe2 C5 61.3(6)
C10 Rh1 Fe2 C5 99.1(7)
C4 Rh1 Fe2 C5 99.3(7)
Fe1 Rh1 Fe2 C5 -156.3(5)
B1 Rh1 Fe2 C4 -156.1(7)
B2 Rh1 Fe2 C4 155.8(6)
C7 Rh1 Fe2 C4 -81.9(7)
C8 Rh1 Fe2 C4 -123.2(7)
C9 Rh1 Fe2 C4 86(5)
C11 Rh1 Fe2 C4 -38.1(7)
C10 Rh1 Fe2 C4 -0.3(7)
Fe1 Rh1 Fe2 C4 104.4(5)
B1 Rh1 Fe2 B3 85.2(6)
B2 Rh1 Fe2 B3 37.1(5)
C7 Rh1 Fe2 B3 159.5(5)
C8 Rh1 Fe2 B3 118.1(6)
C9 Rh1 Fe2 B3 -33(5)
C11 Rh1 Fe2 B3 -156.7(5)
C10 Rh1 Fe2 B3 -118.9(6)
C4 Rh1 Fe2 B3 -118.6(7)
Fe1 Rh1 Fe2 B3 -14.3(4)
B2 Rh1 Fe2 B1 -48.1(6)
C7 Rh1 Fe2 B1 74.2(6)
C8 Rh1 Fe2 B1 32.9(7)
C9 Rh1 Fe2 B1 -118(5)
C11 Rh1 Fe2 B1 118.0(6)
C10 Rh1 Fe2 B1 155.8(7)
C4 Rh1 Fe2 B1 156.1(7)
Fe1 Rh1 Fe2 B1 -99.5(5)
B1 Rh1 Fe2 Fe1 99.5(5)
B2 Rh1 Fe2 Fe1 51.4(3)
C7 Rh1 Fe2 Fe1 173.7(4)
C8 Rh1 Fe2 Fe1 132.4(5)
C9 Rh1 Fe2 Fe1 -19(5)
C11 Rh1 Fe2 Fe1 -142.5(4)
C10 Rh1 Fe2 Fe1 -104.7(5)
C4 Rh1 Fe2 Fe1 -104.4(5)
B1 Rh1 Fe2 Rh2 41.3(5)
B2 Rh1 Fe2 Rh2 -6.8(3)
C7 Rh1 Fe2 Rh2 115.5(4)
C8 Rh1 Fe2 Rh2 74.2(5)
C9 Rh1 Fe2 Rh2 -77(5)
C11 Rh1 Fe2 Rh2 159.3(4)
C10 Rh1 Fe2 Rh2 -162.8(5)
C4 Rh1 Fe2 Rh2 -162.6(5)
Fe1 Rh1 Fe2 Rh2 -58.18(6)
